data_4036286
loop_
_publ_author_name
'Terao, Jun'
'Ohsawa, Masami'
'Masai, Hiroshi'
'Kurashige, Yuki'
'Fujihara, Tetsuaki'
'Tsuji, Yasushi'

_publ_section_title
;
 Synthesis of Molecular Wires Strapped by \p-Conjugated Side Chains:
 Integration of Dehydrobenzo[20]annulene Units.
;
_journal_issue 17
_journal_name_full 'The Journal of organic chemistry'
_journal_page_first 8874
_journal_page_last 8880
_journal_paper_doi 10.1021/acs.joc.5b01414
_journal_volume 80
_journal_year 2015
_chemical_formula_moiety 'C80 H80 N3'
_chemical_formula_sum 'C80 H80 N3'
_chemical_formula_weight 1083.53
_space_group_IT_number 2
_space_group_name_Hall '-P 1'
_space_group_name_H-M_alt 'P -1'
_symmetry_cell_setting triclinic
_symmetry_Int_Tables_number 2
_symmetry_space_group_name_Hall '-P 1'
_symmetry_space_group_name_H-M 'P -1'
_atom_sites_solution_hydrogens geom
_atom_sites_solution_primary direct
_atom_sites_solution_secondary difmap
_cell_angle_alpha 78.595(12)
_cell_angle_beta 76.463(12)
_cell_angle_gamma 73.597(12)
_cell_formula_units_Z 3
_cell_length_a 16.1648(17)
_cell_length_b 17.0273(14)
_cell_length_c 20.075(3)
_cell_measurement_reflns_used 9272
_cell_measurement_temperature 293
_cell_measurement_theta_max 26.87
_cell_measurement_theta_min 3.05
_cell_volume 5101.8(11)
_computing_cell_refinement CrystalClear
_computing_data_collection 'CrystalClear (Rigaku/MSC Inc., 2006)'
_computing_data_reduction CrystalClear
_computing_molecular_graphics 'CrystalStructure 4.0'
_computing_publication_material 'CrystalStructure 4.0 (Rigaku, 2010)'
_computing_structure_refinement 'SHELXL97 (Sheldrick, 2008)'
_computing_structure_solution 'Il Milione (Burla, et al., 2007)'
_diffrn_ambient_temperature 293
_diffrn_detector_area_resol_mean 7.314
_diffrn_measured_fraction_theta_full 0.807
_diffrn_measured_fraction_theta_max 0.807
_diffrn_measurement_device_type 'Rigaku Saturn70'
_diffrn_measurement_method \w
_diffrn_radiation_type 'Mo K\a'
_diffrn_radiation_wavelength 0.71070
_diffrn_reflns_av_R_equivalents 0.1145
_diffrn_reflns_limit_h_max 15
_diffrn_reflns_limit_h_min -20
_diffrn_reflns_limit_k_max 21
_diffrn_reflns_limit_k_min -19
_diffrn_reflns_limit_l_max 19
_diffrn_reflns_limit_l_min -25
_diffrn_reflns_number 40399
_diffrn_reflns_theta_full 26.95
_diffrn_reflns_theta_max 26.94
_diffrn_standards_number 0
_exptl_absorpt_coefficient_mu 0.060
_exptl_absorpt_correction_type none
_exptl_crystal_colour colorless
_exptl_crystal_density_diffrn 1.058
_exptl_crystal_density_method 'not measured'
_exptl_crystal_description prism
_exptl_crystal_F_000 1743.00
_exptl_crystal_size_max 0.200
_exptl_crystal_size_mid 0.200
_exptl_crystal_size_min 0.200
_refine_diff_density_max 0.330
_refine_diff_density_min -0.280
_refine_ls_extinction_method none
_refine_ls_goodness_of_fit_ref 1.090
_refine_ls_hydrogen_treatment mixed
_refine_ls_number_parameters 1269
_refine_ls_number_reflns 17897
_refine_ls_number_restraints 0
_refine_ls_R_factor_gt 0.1068
_refine_ls_shift/su_max 0.000
_refine_ls_structure_factor_coef Fsqd
_refine_ls_weighting_details 'w = 1/[\s^2^(Fo^2^)+(0.1000P)^2^+0.0000P] where P=(Fo^2^+2Fc^2^)/3'
_refine_ls_weighting_scheme calc
_refine_ls_wR_factor_ref 0.3031
_reflns_number_gt 7297
_reflns_number_total 17897
_reflns_threshold_expression F^2^>2.0\s(F^2^)
_cod_data_source_file jo5b01414_si_003.cif
_cod_data_source_block OM284-benzene-b
_cod_original_cell_volume 5101.8(10)
_cod_database_code 4036286

loop_
_symmetry_equiv_pos_site_id
_symmetry_equiv_pos_as_xyz
1 +X,+Y,+Z
2 -X,-Y,-Z

loop_
_atom_site_label
_atom_site_type_symbol
_atom_site_fract_x
_atom_site_fract_y
_atom_site_fract_z
_atom_site_U_iso_or_equiv
_atom_site_adp_type
_atom_site_occupancy
_atom_site_symmetry_multiplicity
_atom_site_calc_flag
_atom_site_refinement_flags
N1 N 0.0222(3) 1.1756(3) -0.0429(2) 0.0562(11) Uani 1.0 2 d .
N2 N -0.0401(3) 1.0993(3) 0.0437(2) 0.0541(11) Uani 1.0 2 d .
N3 N 0.0328(3) 1.1128(3) 0.0076(2) 0.0520(11) Uani 1.0 2 d .
N7 N 0.4035(3) 0.4902(3) -0.0293(2) 0.0529(11) Uani 1.0 2 d .
N26 N 0.4319(3) 0.4517(3) -0.0826(2) 0.0577(12) Uani 1.0 2 d .
N131 N 0.4240(3) 0.4996(3) -0.1425(2) 0.0632(12) Uani 1.0 2 d .
C4 C 0.7774(3) 0.1123(3) 0.3363(3) 0.0438(12) Uani 1.0 2 d .
C5 C 0.0545(3) 0.5002(3) 0.1816(3) 0.0436(12) Uani 1.0 2 d .
C6 C -0.5340(6) 0.6797(6) 0.3898(6) 0.191(6) Uani 1.0 2 d .
C8 C 0.6468(3) 0.0500(3) 0.4134(3) 0.0450(12) Uani 1.0 2 d .
C9 C 0.7614(3) 0.1977(3) 0.3144(3) 0.0456(12) Uani 1.0 2 d .
C10 C 0.4169(3) 0.4329(4) 0.0326(3) 0.0465(12) Uani 1.0 2 d .
C11 C 0.3362(3) 0.4724(3) 0.2783(3) 0.0507(13) Uani 1.0 2 d .
C12 C -0.2399(4) 0.8925(3) 0.2576(3) 0.0490(12) Uani 1.0 2 d .
C13 C 0.5738(3) 0.0241(3) 0.4565(3) 0.0439(12) Uani 1.0 2 d .
C14 C 0.4867(3) 0.0639(3) 0.4439(3) 0.0399(11) Uani 1.0 2 d .
C15 C 0.5847(4) -0.0392(3) 0.5123(3) 0.0450(12) Uani 1.0 2 d .
C16 C 0.3905(3) 0.4165(3) 0.1577(3) 0.0447(12) Uani 1.0 2 d .
C17 C -0.3087(3) 0.7760(4) 0.2987(3) 0.0485(12) Uani 1.0 2 d .
C18 C 0.7068(3) 0.0769(3) 0.3765(3) 0.0491(12) Uani 1.0 2 d .
C19 C 0.3832(3) 0.4658(4) 0.0948(3) 0.0504(13) Uani 1.0 2 d .
C20 C -0.0990(3) 0.9434(3) 0.1878(3) 0.0463(12) Uani 1.0 2 d .
C21 C -0.0132(3) 0.8251(4) 0.2549(3) 0.0491(12) Uani 1.0 2 d .
C22 C -0.0276(3) 1.0303(3) 0.0959(3) 0.0461(12) Uani 1.0 2 d .
C23 C 0.3736(3) 0.4618(3) 0.3923(3) 0.0451(12) Uani 1.0 2 d .
C24 C 0.4642(3) 0.1748(4) 0.3345(3) 0.0499(13) Uani 1.0 2 d .
C25 C 0.0390(4) 0.4212(4) 0.4840(3) 0.0512(14) Uani 1.0 2 d .
C27 C -0.1034(4) 1.0104(3) 0.1354(3) 0.0460(12) Uani 1.0 2 d .
C28 C 0.0618(3) 0.4732(3) 0.3606(3) 0.0486(12) Uani 1.0 2 d .
C29 C -0.0118(3) 0.6961(4) 0.3488(3) 0.0506(13) Uani 1.0 2 d .
C30 C -0.0107(3) 0.6368(4) 0.3942(3) 0.0501(13) Uani 1.0 2 d .
C31 C -0.0072(3) 0.5682(3) 0.4465(3) 0.0492(13) Uani 1.0 2 d .
C32 C 0.4747(3) 0.1247(3) 0.3856(3) 0.0445(12) Uani 1.0 2 d .
C33 C 0.0770(3) 0.4825(3) 0.1136(3) 0.0452(12) Uani 1.0 2 d .
C34 C -0.0125(3) 0.7647(4) 0.2989(3) 0.0489(12) Uani 1.0 2 d .
C35 C 0.3150(3) 0.4956(3) 0.3466(3) 0.0468(12) Uani 1.0 2 d .
C36 C 0.1071(3) 0.4504(3) 0.2294(3) 0.0461(12) Uani 1.0 2 d .
C37 C -0.0168(3) 0.8946(3) 0.2016(3) 0.0472(12) Uani 1.0 2 d .
C38 C 0.4406(3) 0.2781(3) 0.2241(3) 0.0485(12) Uani 1.0 2 d .
C39 C 0.0326(3) 0.4872(4) 0.4307(3) 0.0489(13) Uani 1.0 2 d .
C40 C 0.4505(3) 0.2314(3) 0.2761(3) 0.0460(12) Uani 1.0 2 d .
C41 C -0.3135(3) 0.8604(3) 0.2924(3) 0.0469(12) Uani 1.0 2 d .
C42 C 0.9169(3) 0.1838(4) 0.2642(3) 0.0472(12) Uani 1.0 2 d .
C43 C -0.1648(4) 0.6710(4) 0.2473(3) 0.0505(13) Uani 1.0 2 d .
C44 C 0.1785(3) 0.3881(4) 0.2072(3) 0.0498(13) Uani 1.0 2 d .
C45 C 0.4316(3) 0.3312(3) 0.1601(3) 0.0448(12) Uani 1.0 2 d .
C46 C 0.0594(4) 0.9166(4) 0.1623(3) 0.0535(13) Uani 1.0 2 d .
C47 C -0.0875(4) 0.6133(4) 0.2231(3) 0.0497(13) Uani 1.0 2 d .
C48 C 0.0846(3) 0.4632(3) 0.3008(3) 0.0502(13) Uani 1.0 2 d .
C49 C 0.1464(3) 0.4190(3) 0.0913(3) 0.0461(12) Uani 1.0 2 d .
C50 C 0.9948(3) 0.2224(4) 0.2293(3) 0.0515(13) Uani 1.0 2 d .
C51 C -0.2298(3) 0.7192(3) 0.2694(3) 0.0479(12) Uani 1.0 2 d .
C52 C 0.3580(3) 0.4502(3) 0.2226(3) 0.0504(13) Uani 1.0 2 d .
C53 C -0.0220(4) 0.5635(4) 0.2036(3) 0.0502(13) Uani 1.0 2 d .
C54 C 0.6748(4) 0.2510(4) 0.3292(3) 0.0490(13) Uani 1.0 2 d .
C55 C 0.9305(4) 0.0993(4) 0.2841(3) 0.0525(13) Uani 1.0 2 d .
C56 C -0.3912(4) 0.9125(4) 0.3218(3) 0.0539(14) Uani 1.0 2 d .
C57 C 0.5253(3) 0.3546(4) 0.3568(3) 0.0479(12) Uani 1.0 2 d .
C58 C -0.5398(4) 0.7636(4) 0.4019(3) 0.0595(14) Uani 1.0 2 d .
C59 C 0.8623(4) 0.0632(4) 0.3197(3) 0.0518(13) Uani 1.0 2 d .
C60 C 0.4559(4) 0.4034(4) 0.3730(3) 0.0485(13) Uani 1.0 2 d .
C61 C 0.1621(3) 0.3997(4) 0.0167(3) 0.0533(13) Uani 1.0 2 d .
C62 C 0.4664(3) 0.2997(4) 0.0967(3) 0.0548(14) Uani 1.0 2 d .
C63 C 0.8325(4) 0.2313(4) 0.2796(3) 0.0495(13) Uani 1.0 2 d .
C64 C -0.4597(3) 0.7965(4) 0.3629(3) 0.0490(13) Uani 1.0 2 d .
C65 C -0.1777(4) 0.9193(3) 0.2270(3) 0.0514(13) Uani 1.0 2 d .
C66 C -0.3822(3) 0.7458(4) 0.3333(3) 0.0491(13) Uani 1.0 2 d .
C67 C 0.2728(3) 0.5357(3) 0.4839(3) 0.0512(13) Uani 1.0 2 d .
C68 C 0.0544(3) 0.9823(3) 0.1095(3) 0.0507(13) Uani 1.0 2 d .
C69 C 0.3518(4) 0.4821(4) 0.4597(3) 0.0529(13) Uani 1.0 2 d .
C70 C -0.4645(4) 0.8813(4) 0.3569(3) 0.0557(14) Uani 1.0 2 d .
C71 C 0.6056(4) 0.2992(4) 0.3415(3) 0.0494(13) Uani 1.0 2 d .
C72 C 0.1978(3) 0.3725(4) 0.1393(3) 0.0533(14) Uani 1.0 2 d .
C73 C 0.4588(3) 0.3491(4) 0.0351(3) 0.0526(13) Uani 1.0 2 d .
C74 C 0.1014(4) 1.1970(4) -0.0860(3) 0.0618(15) Uani 1.0 2 d .
C75 C 0.2362(4) 0.5501(4) 0.3703(3) 0.0542(14) Uani 1.0 2 d .
C76 C 0.3906(4) 0.5888(4) -0.1503(3) 0.0623(15) Uani 1.0 2 d .
C77 C 0.2163(4) 0.5700(4) 0.4376(3) 0.0588(14) Uani 1.0 2 d .
C78 C 0.0802(3) 0.3780(4) 0.0063(3) 0.0585(14) Uani 1.0 2 d .
C79 C 0.2478(4) 0.5524(4) 0.5587(3) 0.0598(15) Uani 1.0 2 d .
C80 C 0.9648(4) 0.3156(4) 0.2088(3) 0.0680(16) Uani 1.0 2 d .
C81 C -0.0636(4) 1.2263(4) -0.0546(3) 0.0668(15) Uani 1.0 2 d .
C82 C 0.1804(4) 0.4744(4) -0.0334(3) 0.0726(17) Uani 1.0 2 d .
C83 C 1.0431(4) 0.1844(4) 0.1642(3) 0.0727(17) Uani 1.0 2 d .
C84 C 0.1842(4) 1.1453(4) -0.0663(3) 0.0809(19) Uani 1.0 2 d .
C85 C 0.4557(4) 0.4556(4) -0.2029(3) 0.0789(18) Uani 1.0 2 d .
C86 C 1.0556(4) 0.2061(5) 0.2822(3) 0.084(2) Uani 1.0 2 d .
C87 C 0.2397(4) 0.3249(4) 0.0032(3) 0.0751(18) Uani 1.0 2 d .
C88 C -0.1043(4) 1.2901(4) -0.0067(4) 0.0766(18) Uani 1.0 2 d .
C89 C 0.2924(4) 0.6179(4) -0.1407(4) 0.0876(19) Uani 1.0 2 d .
C90 C 0.1750(5) 0.1855(6) 0.4481(6) 0.100(3) Uani 1.0 2 d .
C91 C 0.2190(7) 0.2375(7) 0.4066(4) 0.113(4) Uani 1.0 2 d .
C92 C 0.6386(5) 0.1081(6) 0.1832(5) 0.096(3) Uani 1.0 2 d .
C93 C 0.7983(5) 0.3133(6) -0.2087(5) 0.101(3) Uani 1.0 2 d .
C94 C 0.7587(7) 0.3303(5) -0.1471(6) 0.121(3) Uani 1.0 2 d .
C95 C 0.2604(6) 0.2772(6) 0.4312(9) 0.148(6) Uani 1.0 2 d .
C96 C 0.6874(6) 0.1249(8) 0.0420(5) 0.128(4) Uani 1.0 2 d .
C97 C 0.1737(6) 0.1733(6) 0.5163(6) 0.115(3) Uani 1.0 2 d .
C98 C 0.6765(6) 0.1673(6) 0.1484(5) 0.105(3) Uani 1.0 2 d .
C99 C 0.4696(5) 0.1424(6) -0.1740(4) 0.092(2) Uani 1.0 2 d .
C100 C -0.6199(5) 0.8188(8) 0.3751(8) 0.254(9) Uani 1.0 2 d .
C101 C 0.7006(5) 0.1770(7) 0.0793(6) 0.123(3) Uani 1.0 2 d .
C102 C 0.6452(8) 0.0621(6) 0.0794(7) 0.147(4) Uani 1.0 2 d .
C103 C 0.3290(8) 0.1158(10) 0.2079(17) 0.179(10) Uani 1.0 2 d .
C104 C 0.6225(6) 0.0588(7) 0.1494(6) 0.127(4) Uani 1.0 2 d .
C105 C -0.5528(7) 0.7688(7) 0.4761(4) 0.174(5) Uani 1.0 2 d .
C106 C 0.4621(11) 0.1671(10) -0.0462(5) 0.180(6) Uani 1.0 2 d .
C107 C 0.4313(7) 0.2092(7) -0.1520(7) 0.158(5) Uani 1.0 2 d .
C108 C 0.6631(7) 0.2556(8) -0.1372(10) 0.159(6) Uani 1.0 2 d .
C109 C 0.4344(6) 0.2272(8) -0.0952(7) 0.149(4) Uani 1.0 2 d .
C110 C 0.0683(8) -0.1417(9) 0.4158(7) 0.143(5) Uani 1.0 2 d .
C111 C 0.6964(11) 0.2307(6) -0.2054(10) 0.169(6) Uani 1.0 2 d .
C112 C 0.5114(8) 0.0929(7) -0.0649(7) 0.167(5) Uani 1.0 2 d .
C113 C 0.3812(6) 0.4494(6) -0.2329(4) 0.140(4) Uani 1.0 2 d .
C114 C 0.2613(9) 0.2642(12) 0.4970(11) 0.194(9) Uani 1.0 2 d .
C115 C 0.3263(6) 0.5573(6) 0.5843(4) 0.134(4) Uani 1.0 2 d .
C116 C 0.7728(8) 0.2677(7) -0.2426(6) 0.134(4) Uani 1.0 2 d .
C117 C 0.5135(6) 0.0805(6) -0.1350(6) 0.142(4) Uani 1.0 2 d .
C118 C 0.2160(10) 0.2131(12) 0.5416(6) 0.175(9) Uani 1.0 2 d .
C119 C 0.1789(8) 0.6291(8) 0.5685(5) 0.247(9) Uani 1.0 2 d .
C120 C 0.1341(8) -0.0633(8) 0.4866(6) 0.151(5) Uani 1.0 2 d .
C121 C 0.0700(7) -0.1659(7) 0.4865(8) 0.154(4) Uani 1.0 2 d .
C122 C 0.1090(9) -0.1276(8) 0.5182(6) 0.171(5) Uani 1.0 2 d .
C123 C 0.0909(10) -0.0788(11) 0.3859(7) 0.181(7) Uani 1.0 2 d .
C124 C 0.1335(9) -0.0382(7) 0.4205(8) 0.178(5) Uani 1.0 2 d .
C125 C 0.6925(8) 0.3009(8) -0.1115(6) 0.157(5) Uani 1.0 2 d .
C126 C 0.3015(13) 0.0597(18) 0.2648(15) 0.253(15) Uani 1.0 2 d .
C127 C 0.2841(13) 0.068(2) 0.1275(14) 0.253(16) Uani 1.0 2 d .
C128 C 0.2176(7) 0.4805(7) 0.6030(4) 0.163(5) Uani 1.0 2 d .
C129 C 0.2714(18) 0.0097(16) 0.2407(11) 0.274(17) Uani 1.0 2 d .
C130 C 0.2557(10) 0.0146(11) 0.1821(18) 0.219(13) Uani 1.0 2 d .
C151 C 0.3164(14) 0.1210(12) 0.1423(11) 0.200(10) Uani 1.0 2 d .
H6A H -0.5860 0.6629 0.4147 0.2292 Uiso 1.0 2 calc R
H6B H -0.4835 0.6421 0.4055 0.2292 Uiso 1.0 2 calc R
H6C H -0.5286 0.6792 0.3412 0.2292 Uiso 1.0 2 calc R
H10A H -0.6122 0.8175 0.3264 0.3051 Uiso 1.0 2 calc R
H10B H -0.6274 0.8745 0.3829 0.3051 Uiso 1.0 2 calc R
H10C H -0.6709 0.7996 0.3990 0.3051 Uiso 1.0 2 calc R
H10D H -0.6061 0.7535 0.4999 0.2093 Uiso 1.0 2 calc R
H10E H -0.5568 0.8244 0.4820 0.2093 Uiso 1.0 2 calc R
H10F H -0.5041 0.7319 0.4947 0.2093 Uiso 1.0 2 calc R
H11A H 0.3096 0.5643 0.6323 0.1605 Uiso 1.0 2 calc R
H11B H 0.3477 0.6036 0.5581 0.1605 Uiso 1.0 2 calc R
H11C H 0.3717 0.5073 0.5789 0.1605 Uiso 1.0 2 calc R
H11D H 0.1678 0.6384 0.6158 0.2960 Uiso 1.0 2 calc R
H11E H 0.1260 0.6243 0.5575 0.2960 Uiso 1.0 2 calc R
H11F H 0.1978 0.6748 0.5386 0.2960 Uiso 1.0 2 calc R
H11G H 0.3470 0.5040 -0.2464 0.1682 Uiso 1.0 2 calc R
H11H H 0.3446 0.4194 -0.1988 0.1682 Uiso 1.0 2 calc R
H11I H 0.4043 0.4209 -0.2726 0.1682 Uiso 1.0 2 calc R
H12A H 0.1665 0.4753 0.5894 0.1962 Uiso 1.0 2 calc R
H12B H 0.2034 0.4892 0.6506 0.1962 Uiso 1.0 2 calc R
H12C H 0.2635 0.4309 0.5975 0.1962 Uiso 1.0 2 calc R
H74A H 0.0979 1.2543 -0.0838 0.0741 Uiso 1.0 2 calc R
H74B H 0.1026 1.1926 -0.1337 0.0741 Uiso 1.0 2 calc R
H76A H 0.4159 0.6120 -0.1961 0.0748 Uiso 1.0 2 calc R
H76B H 0.4101 0.6102 -0.1169 0.0748 Uiso 1.0 2 calc R
H78A H 0.0844 0.3766 -0.0420 0.0702 Uiso 1.0 2 calc R
H78B H 0.0286 0.4190 0.0223 0.0702 Uiso 1.0 2 calc R
H78C H 0.0766 0.3247 0.0319 0.0702 Uiso 1.0 2 calc R
H80A H 0.9347 0.3411 0.2493 0.0816 Uiso 1.0 2 calc R
H80B H 0.9259 0.3272 0.1767 0.0816 Uiso 1.0 2 calc R
H80C H 1.0150 0.3373 0.1876 0.0816 Uiso 1.0 2 calc R
H81A H -0.1028 1.1905 -0.0491 0.0801 Uiso 1.0 2 calc R
H81B H -0.0577 1.2539 -0.1020 0.0801 Uiso 1.0 2 calc R
H82A H 0.1891 0.4635 -0.0800 0.0871 Uiso 1.0 2 calc R
H82B H 0.2323 0.4860 -0.0264 0.0871 Uiso 1.0 2 calc R
H82C H 0.1315 0.5213 -0.0256 0.0871 Uiso 1.0 2 calc R
H83A H 1.0935 0.2062 0.1442 0.0872 Uiso 1.0 2 calc R
H83B H 1.0046 0.1976 0.1315 0.0872 Uiso 1.0 2 calc R
H83C H 1.0616 0.1255 0.1756 0.0872 Uiso 1.0 2 calc R
H84A H 0.1891 1.0885 -0.0694 0.0970 Uiso 1.0 2 calc R
H84B H 0.1847 1.1506 -0.0197 0.0970 Uiso 1.0 2 calc R
H84C H 0.2328 1.1630 -0.0970 0.0970 Uiso 1.0 2 calc R
H85A H 0.4902 0.4004 -0.1894 0.0947 Uiso 1.0 2 calc R
H85B H 0.4936 0.4844 -0.2379 0.0947 Uiso 1.0 2 calc R
H86A H 1.1014 0.2345 0.2637 0.1005 Uiso 1.0 2 calc R
H86B H 1.0811 0.1478 0.2913 0.1005 Uiso 1.0 2 calc R
H86C H 1.0220 0.2258 0.3244 0.1005 Uiso 1.0 2 calc R
H87A H 0.2918 0.3354 0.0108 0.0901 Uiso 1.0 2 calc R
H87B H 0.2483 0.3153 -0.0438 0.0901 Uiso 1.0 2 calc R
H87C H 0.2276 0.2769 0.0341 0.0901 Uiso 1.0 2 calc R
H88A H -0.0664 1.3264 -0.0124 0.0919 Uiso 1.0 2 calc R
H88B H -0.1123 1.2632 0.0403 0.0919 Uiso 1.0 2 calc R
H88C H -0.1602 1.3217 -0.0173 0.0919 Uiso 1.0 2 calc R
H89A H 0.2665 0.5962 -0.0951 0.1051 Uiso 1.0 2 calc R
H89B H 0.2724 0.5987 -0.1746 0.1051 Uiso 1.0 2 calc R
H89C H 0.2753 0.6772 -0.1463 0.1051 Uiso 1.0 2 calc R
H90 H 0.1453 0.1578 0.4298 0.1195 Uiso 1.0 2 calc R
H91 H 0.2202 0.2456 0.3592 0.1356 Uiso 1.0 2 calc R
H92 H 0.6239 0.1021 0.2313 0.1154 Uiso 1.0 2 calc R
H93 H 0.8468 0.3342 -0.2301 0.1217 Uiso 1.0 2 calc R
H94 H 0.7785 0.3650 -0.1274 0.1455 Uiso 1.0 2 calc R
H95 H 0.2893 0.3146 0.4018 0.1776 Uiso 1.0 2 calc R
H96 H 0.7052 0.1300 -0.0059 0.1540 Uiso 1.0 2 calc R
H97 H 0.1432 0.1370 0.5457 0.1385 Uiso 1.0 2 calc R
H98 H 0.6867 0.2036 0.1728 0.1262 Uiso 1.0 2 calc R
H99 H 0.4673 0.1360 -0.2184 0.1104 Uiso 1.0 2 calc R
H101 H 0.7266 0.2198 0.0569 0.1477 Uiso 1.0 2 calc R
H102 H 0.6336 0.0248 0.0569 0.1768 Uiso 1.0 2 calc R
H103 H 0.3580 0.1522 0.2158 0.2148 Uiso 1.0 2 calc R
H104 H 0.5937 0.0188 0.1742 0.1530 Uiso 1.0 2 calc R
H106 H 0.4482 0.1757 -0.0001 0.2163 Uiso 1.0 2 calc R
H107 H 0.3975 0.2493 -0.1802 0.1893 Uiso 1.0 2 calc R
H108 H 0.6158 0.2362 -0.1102 0.1912 Uiso 1.0 2 calc R
H109 H 0.4174 0.2820 -0.0875 0.1786 Uiso 1.0 2 calc R
H110 H 0.0501 -0.1732 0.3917 0.1721 Uiso 1.0 2 calc R
H111 H 0.6741 0.1968 -0.2239 0.2033 Uiso 1.0 2 calc R
H112 H 0.5418 0.0525 -0.0348 0.1999 Uiso 1.0 2 calc R
H114 H 0.2936 0.2906 0.5139 0.2327 Uiso 1.0 2 calc R
H116 H 0.8007 0.2586 -0.2875 0.1606 Uiso 1.0 2 calc R
H117 H 0.5444 0.0311 -0.1516 0.1705 Uiso 1.0 2 calc R
H118 H 0.2147 0.2062 0.5889 0.2105 Uiso 1.0 2 calc R
H120 H 0.1535 -0.0332 0.5111 0.1812 Uiso 1.0 2 calc R
H121 H 0.0445 -0.2081 0.5112 0.1854 Uiso 1.0 2 calc R
H122 H 0.1175 -0.1482 0.5633 0.2052 Uiso 1.0 2 calc R
H123 H 0.0809 -0.0573 0.3414 0.2176 Uiso 1.0 2 calc R
H124 H 0.1593 0.0042 0.3966 0.2132 Uiso 1.0 2 calc R
H125 H 0.6673 0.3136 -0.0671 0.1880 Uiso 1.0 2 calc R
H126 H 0.3042 0.0585 0.3108 0.3033 Uiso 1.0 2 calc R
H127 H 0.2803 0.0657 0.0824 0.3040 Uiso 1.0 2 calc R
H129 H 0.2601 -0.0361 0.2717 0.3287 Uiso 1.0 2 calc R
H130 H 0.2233 -0.0195 0.1755 0.2634 Uiso 1.0 2 calc R
H132 H 0.110(3) 0.997(3) 0.081(2) 0.038(11) Uiso 1.0 2 d .
H133 H 0.354(3) 0.526(4) 0.093(3) 0.065(16) Uiso 1.0 2 d .
H134 H -0.397(4) 0.970(4) 0.322(3) 0.10(3) Uiso 1.0 2 d .
H135 H 0.117(3) 0.876(3) 0.173(2) 0.042(12) Uiso 1.0 2 d .
H136 H -0.166(3) 1.045(3) 0.128(3) 0.061(14) Uiso 1.0 2 d .
H137 H 0.874(3) 0.005(3) 0.3247(19) 0.025(11) Uiso 1.0 2 d .
H138 H 0.396(2) 0.456(2) 0.4882(18) 0.014(9) Uiso 1.0 2 d .
H139 H 0.193(3) 0.579(3) 0.337(3) 0.058(14) Uiso 1.0 2 d .
H140 H 0.040(4) 0.517(4) 0.081(3) 0.074(17) Uiso 1.0 2 d .
H141 H 0.256(3) 0.332(3) 0.1248(19) 0.027(10) Uiso 1.0 2 d .
H142 H 0.221(3) 0.355(3) 0.242(2) 0.039(11) Uiso 1.0 2 d .
H143 H 0.483(3) 0.326(3) -0.011(3) 0.051(13) Uiso 1.0 2 d .
H144 H 0.488(4) 0.238(4) 0.097(3) 0.079(18) Uiso 1.0 2 d .
H145 H 0.157(3) 0.610(3) 0.455(3) 0.061(14) Uiso 1.0 2 d .
H146 H 0.063(3) 0.374(3) 0.4772(19) 0.015(11) Uiso 1.0 2 d .
H147 H 0.820(3) 0.284(3) 0.269(3) 0.039(14) Uiso 1.0 2 d .
H148 H 0.993(3) 0.064(3) 0.270(3) 0.062(14) Uiso 1.0 2 d .
H149 H -0.519(4) 0.928(4) 0.378(3) 0.077(16) Uiso 1.0 2 d .
H150 H -0.374(3) 0.681(3) 0.334(2) 0.040(12) Uiso 1.0 2 d .
H151 H 0.3314 0.1631 0.1084 0.2400 Uiso 1.0 2 calc R
H152 H 0.637(3) -0.059(3) 0.524(3) 0.060(16) Uiso 1.0 2 d .

loop_
_atom_site_aniso_label
_atom_site_aniso_U_11
_atom_site_aniso_U_22
_atom_site_aniso_U_33
_atom_site_aniso_U_12
_atom_site_aniso_U_13
_atom_site_aniso_U_23
N1 0.071(3) 0.049(3) 0.045(3) -0.024(3) -0.003(3) 0.004(3)
N2 0.076(3) 0.048(3) 0.038(3) -0.023(3) -0.014(3) 0.008(2)
N3 0.070(3) 0.045(3) 0.038(3) -0.019(2) -0.004(2) 0.002(2)
N7 0.063(3) 0.061(3) 0.034(3) -0.021(2) -0.009(2) 0.002(3)
N26 0.065(3) 0.072(4) 0.035(3) -0.026(3) -0.008(2) 0.008(3)
N131 0.080(3) 0.070(4) 0.039(3) -0.027(3) -0.015(3) 0.009(3)
C4 0.041(3) 0.052(4) 0.037(3) -0.017(3) -0.004(3) 0.002(3)
C5 0.044(3) 0.050(4) 0.034(3) -0.014(3) 0.000(3) -0.004(3)
C6 0.161(8) 0.160(9) 0.258(13) -0.129(8) 0.117(9) -0.100(9)
C8 0.055(3) 0.040(3) 0.038(3) -0.013(3) -0.008(3) 0.001(3)
C9 0.045(3) 0.050(4) 0.041(3) -0.016(3) -0.006(3) -0.000(3)
C10 0.053(3) 0.055(4) 0.031(3) -0.023(3) -0.005(3) 0.007(3)
C11 0.059(3) 0.050(4) 0.039(3) -0.012(3) -0.011(3) 0.004(3)
C12 0.060(3) 0.042(4) 0.038(3) -0.006(3) -0.009(3) -0.001(3)
C13 0.045(3) 0.047(4) 0.038(3) -0.020(3) -0.001(3) 0.003(3)
C14 0.046(3) 0.039(3) 0.035(3) -0.016(2) -0.008(2) 0.004(3)
C15 0.043(3) 0.054(4) 0.040(3) -0.017(3) -0.011(3) -0.001(3)
C16 0.049(3) 0.051(4) 0.033(3) -0.015(3) -0.010(3) 0.002(3)
C17 0.052(3) 0.052(4) 0.041(3) -0.014(3) -0.008(3) -0.008(3)
C18 0.053(3) 0.055(4) 0.039(3) -0.019(3) -0.004(3) -0.004(3)
C19 0.050(3) 0.057(4) 0.042(3) -0.016(3) -0.008(3) 0.004(3)
C20 0.058(3) 0.045(4) 0.037(3) -0.016(3) -0.006(3) -0.007(3)
C21 0.056(3) 0.050(4) 0.038(3) -0.012(3) -0.010(3) 0.000(3)
C22 0.057(3) 0.038(3) 0.042(3) -0.012(3) -0.011(3) -0.002(3)
C23 0.040(3) 0.051(4) 0.041(3) -0.009(3) -0.007(3) -0.002(3)
C24 0.053(3) 0.058(4) 0.036(3) -0.020(3) -0.001(3) 0.001(3)
C25 0.059(4) 0.041(4) 0.047(4) -0.004(3) -0.009(3) -0.002(3)
C27 0.054(3) 0.041(3) 0.041(3) -0.013(3) -0.011(3) 0.005(3)
C28 0.058(3) 0.041(3) 0.039(3) -0.007(3) -0.005(3) 0.001(3)
C29 0.050(3) 0.055(4) 0.046(3) -0.012(3) -0.010(3) -0.005(3)
C30 0.059(3) 0.047(4) 0.038(3) -0.010(3) -0.008(3) 0.005(3)
C31 0.060(3) 0.044(4) 0.037(3) -0.007(3) -0.011(3) 0.004(3)
C32 0.047(3) 0.044(4) 0.039(3) -0.018(3) -0.003(3) 0.006(3)
C33 0.045(3) 0.045(4) 0.041(3) -0.011(3) -0.004(3) -0.001(3)
C34 0.059(3) 0.047(4) 0.040(3) -0.017(3) -0.009(3) -0.000(3)
C35 0.059(3) 0.039(3) 0.039(3) -0.012(3) -0.013(3) 0.004(3)
C36 0.054(3) 0.045(4) 0.033(3) -0.012(3) -0.007(3) 0.005(3)
C37 0.062(3) 0.041(3) 0.039(3) -0.020(3) -0.010(3) 0.003(3)
C38 0.050(3) 0.050(4) 0.042(3) -0.011(3) -0.009(3) -0.001(3)
C39 0.052(3) 0.056(4) 0.030(3) -0.007(3) -0.009(3) 0.005(3)
C40 0.053(3) 0.047(4) 0.038(3) -0.018(3) -0.011(3) 0.006(3)
C41 0.051(3) 0.042(4) 0.043(3) -0.011(3) -0.001(3) -0.006(3)
C42 0.046(3) 0.060(4) 0.035(3) -0.017(3) 0.000(3) -0.008(3)
C43 0.060(4) 0.045(4) 0.042(3) -0.014(3) -0.009(3) 0.006(3)
C44 0.049(3) 0.060(4) 0.037(3) -0.012(3) -0.011(3) 0.002(3)
C45 0.048(3) 0.041(3) 0.041(3) -0.008(3) -0.012(3) 0.002(3)
C46 0.055(3) 0.051(4) 0.054(4) -0.016(3) -0.014(3) 0.002(3)
C47 0.063(4) 0.050(4) 0.033(3) -0.015(3) -0.009(3) 0.003(3)
C48 0.054(3) 0.045(4) 0.048(4) -0.010(3) -0.011(3) -0.001(3)
C49 0.044(3) 0.057(4) 0.038(3) -0.015(3) -0.005(3) -0.009(3)
C50 0.048(3) 0.056(4) 0.051(3) -0.027(3) 0.000(3) 0.001(3)
C51 0.054(3) 0.040(3) 0.045(3) -0.012(3) -0.003(3) -0.004(3)
C52 0.056(3) 0.049(4) 0.045(3) -0.016(3) -0.013(3) 0.006(3)
C53 0.059(3) 0.051(4) 0.033(3) -0.011(3) -0.002(3) 0.000(3)
C54 0.054(3) 0.053(4) 0.040(3) -0.021(3) -0.004(3) 0.001(3)
C55 0.053(3) 0.056(4) 0.047(3) -0.021(3) 0.001(3) -0.006(3)
C56 0.066(4) 0.049(4) 0.040(3) -0.008(3) -0.006(3) -0.003(3)
C57 0.047(3) 0.058(4) 0.036(3) -0.017(3) -0.005(3) 0.004(3)
C58 0.060(4) 0.063(4) 0.050(4) -0.026(3) 0.003(3) 0.002(3)
C59 0.060(4) 0.048(4) 0.049(4) -0.021(3) -0.006(3) -0.004(3)
C60 0.052(3) 0.061(4) 0.037(3) -0.023(3) -0.014(3) -0.000(3)
C61 0.054(3) 0.060(4) 0.045(3) -0.014(3) -0.004(3) -0.012(3)
C62 0.056(3) 0.057(4) 0.044(4) -0.006(3) -0.009(3) -0.001(3)
C63 0.057(4) 0.047(4) 0.040(3) -0.019(3) -0.001(3) 0.001(3)
C64 0.055(3) 0.058(4) 0.032(3) -0.018(3) -0.004(3) -0.003(3)
C65 0.062(4) 0.047(4) 0.040(3) -0.012(3) -0.006(3) -0.003(3)
C66 0.062(4) 0.043(4) 0.038(3) -0.011(3) -0.009(3) -0.001(3)
C67 0.061(3) 0.049(4) 0.039(3) -0.014(3) -0.006(3) 0.002(3)
C68 0.050(3) 0.045(4) 0.054(4) -0.020(3) -0.001(3) 0.000(3)
C69 0.060(4) 0.059(4) 0.041(3) -0.017(3) -0.015(3) -0.002(3)
C70 0.058(3) 0.057(4) 0.046(3) -0.011(3) 0.001(3) -0.010(3)
C71 0.052(3) 0.057(4) 0.040(3) -0.019(3) -0.011(3) 0.002(3)
C72 0.044(3) 0.057(4) 0.052(4) -0.009(3) -0.001(3) -0.006(3)
C73 0.054(3) 0.064(4) 0.036(3) -0.010(3) -0.005(3) -0.008(3)
C74 0.085(4) 0.061(4) 0.042(3) -0.028(3) -0.008(3) -0.003(3)
C75 0.063(4) 0.052(4) 0.046(3) -0.004(3) -0.020(3) -0.007(3)
C76 0.075(4) 0.066(5) 0.049(4) -0.031(3) -0.020(3) 0.014(3)
C77 0.061(4) 0.052(4) 0.056(4) -0.005(3) -0.007(3) -0.010(3)
C78 0.066(4) 0.063(4) 0.046(3) -0.015(3) -0.009(3) -0.011(3)
C79 0.064(4) 0.074(5) 0.043(3) -0.017(3) -0.007(3) -0.016(3)
C80 0.061(3) 0.068(5) 0.072(4) -0.035(3) 0.008(3) -0.001(4)
C81 0.084(4) 0.059(4) 0.053(4) -0.023(4) -0.012(3) 0.007(3)
C82 0.079(4) 0.093(5) 0.046(4) -0.035(4) 0.005(3) -0.012(4)
C83 0.077(4) 0.087(5) 0.051(4) -0.039(4) 0.022(3) -0.013(4)
C84 0.088(5) 0.097(6) 0.060(4) -0.045(4) -0.002(4) -0.001(4)
C85 0.103(5) 0.091(5) 0.040(4) -0.029(4) -0.007(4) -0.004(4)
C86 0.072(4) 0.115(6) 0.076(5) -0.057(4) -0.016(4) 0.010(4)
C87 0.070(4) 0.092(5) 0.065(4) -0.016(4) -0.003(3) -0.034(4)
C88 0.077(4) 0.063(5) 0.095(5) -0.024(3) -0.014(4) -0.019(4)
C89 0.091(5) 0.072(5) 0.092(5) -0.023(4) -0.015(4) 0.008(4)
C90 0.088(5) 0.096(7) 0.128(8) -0.007(5) -0.049(6) -0.037(6)
C91 0.126(8) 0.108(8) 0.051(5) 0.017(6) 0.018(5) 0.006(5)
C92 0.084(5) 0.080(6) 0.102(6) 0.005(4) -0.022(5) 0.008(6)
C93 0.080(5) 0.106(7) 0.088(6) -0.002(5) -0.006(5) 0.013(5)
C94 0.118(7) 0.088(7) 0.115(8) 0.015(6) -0.030(6) 0.034(6)
C95 0.085(7) 0.079(7) 0.264(17) -0.046(5) 0.035(9) -0.031(9)
C96 0.125(7) 0.141(10) 0.074(6) 0.052(7) -0.043(6) -0.006(7)
C97 0.097(6) 0.104(7) 0.099(8) -0.002(5) 0.006(6) 0.029(6)
C98 0.124(6) 0.087(6) 0.099(7) -0.021(5) -0.032(5) 0.004(5)
C99 0.118(6) 0.098(7) 0.062(5) -0.029(5) -0.018(4) -0.013(5)
C100 0.074(5) 0.249(14) 0.387(19) -0.089(7) -0.065(8) 0.176(14)
C101 0.085(5) 0.164(10) 0.099(7) -0.039(6) 0.004(5) 0.017(7)
C102 0.236(12) 0.074(7) 0.151(10) -0.003(7) -0.133(9) 0.002(7)
C103 0.102(7) 0.102(11) 0.36(4) -0.031(7) -0.050(14) -0.086(15)
C104 0.174(9) 0.122(9) 0.113(8) -0.073(7) -0.076(7) 0.034(7)
C105 0.248(11) 0.266(13) 0.061(5) -0.198(11) 0.053(6) -0.044(7)
C106 0.348(19) 0.153(12) 0.050(5) -0.124(12) 0.009(8) -0.003(7)
C107 0.172(9) 0.129(9) 0.202(11) 0.043(7) -0.132(8) -0.095(9)
C108 0.107(7) 0.082(9) 0.286(19) -0.034(6) -0.037(10) -0.003(10)
C109 0.116(7) 0.168(12) 0.151(10) -0.002(7) 0.008(7) -0.084(10)
C110 0.189(10) 0.132(11) 0.138(11) -0.019(9) -0.090(9) -0.044(9)
C111 0.204(13) 0.058(7) 0.268(17) 0.016(8) -0.133(12) -0.038(9)
C112 0.234(12) 0.104(8) 0.204(12) -0.069(8) -0.166(10) 0.068(8)
C113 0.168(8) 0.168(9) 0.102(7) -0.017(7) -0.057(6) -0.059(7)
C114 0.113(11) 0.25(2) 0.26(2) 0.015(10) -0.082(13) -0.170(19)
C115 0.150(7) 0.221(11) 0.068(5) -0.087(7) -0.011(5) -0.058(6)
C116 0.178(10) 0.106(8) 0.111(8) 0.005(7) -0.082(8) 0.006(7)
C117 0.177(8) 0.104(7) 0.162(9) 0.036(6) -0.118(8) -0.058(7)
C118 0.139(12) 0.25(2) 0.067(6) 0.103(12) -0.046(7) -0.060(9)
C119 0.309(14) 0.253(14) 0.095(7) 0.172(12) -0.097(8) -0.116(9)
C120 0.247(12) 0.159(11) 0.087(7) -0.126(10) -0.015(8) -0.019(7)
C121 0.183(10) 0.114(9) 0.187(12) -0.033(7) -0.084(9) -0.017(9)
C122 0.288(15) 0.154(11) 0.130(9) -0.118(11) -0.102(9) 0.010(8)
C123 0.223(14) 0.164(14) 0.137(11) 0.039(12) -0.110(11) -0.009(11)
C124 0.256(14) 0.124(10) 0.138(11) -0.057(9) -0.021(11) 0.013(9)
C125 0.143(9) 0.129(11) 0.137(9) -0.014(8) 0.041(8) 0.013(8)
C126 0.177(15) 0.26(3) 0.32(4) 0.097(16) -0.100(16) -0.19(3)
C127 0.183(17) 0.28(3) 0.33(4) 0.072(18) -0.19(2) -0.15(3)
C128 0.254(11) 0.229(12) 0.050(5) -0.178(10) 0.028(6) -0.016(6)
C129 0.33(3) 0.169(19) 0.174(16) 0.12(2) -0.031(15) 0.035(14)
C130 0.138(9) 0.131(14) 0.44(4) -0.083(10) -0.079(17) -0.044(18)
C151 0.195(18) 0.115(13) 0.192(16) 0.071(12) -0.028(12) 0.035(11)

loop_
_atom_type_symbol
_atom_type_description
_atom_type_scat_dispersion_real
_atom_type_scat_dispersion_imag
_atom_type_scat_source
C C 0.0033 0.0016
;
International Tables for Crystallography
(1992, Vol. C, Tables 4.2.6.8 and 6.1.1.4)
;
H H 0.0000 0.0000
;
International Tables for Crystallography
(1992, Vol. C, Table 6.1.1.4)
;
N N 0.0061 0.0033
;
International Tables for Crystallography
(1992, Vol. C, Tables 4.2.6.8 and 6.1.1.4)
;

loop_
_geom_angle_atom_site_label_1
_geom_angle_atom_site_label_2
_geom_angle_atom_site_label_3
_geom_angle
_geom_angle_publ_flag
_geom_angle_site_symmetry_1
_geom_angle_site_symmetry_3
N3 N1 C74 117.5(4) yes . .
N3 N1 C81 123.2(4) yes . .
C74 N1 C81 119.2(4) yes . .
N3 N2 C22 112.6(4) yes . .
N1 N3 N2 113.3(4) yes . .
N26 N7 C10 109.8(4) yes . .
N7 N26 N131 114.5(5) yes . .
N26 N131 C76 124.5(5) yes . .
N26 N131 C85 114.4(5) yes . .
C76 N131 C85 121.1(5) yes . .
C9 C4 C18 119.9(4) yes . .
C9 C4 C59 118.9(5) yes . .
C18 C4 C59 121.1(5) yes . .
C33 C5 C36 117.6(4) yes . .
C33 C5 C53 121.4(4) yes . .
C36 C5 C53 120.8(4) yes . .
C13 C8 C18 176.3(5) yes . .
C4 C9 C54 121.1(5) yes . .
C4 C9 C63 118.8(4) yes . .
C54 C9 C63 120.1(5) yes . .
N7 C10 C19 115.7(5) yes . .
N7 C10 C73 125.7(5) yes . .
C19 C10 C73 118.6(5) yes . .
C35 C11 C52 176.3(5) yes . .
C41 C12 C65 178.7(6) yes . .
C8 C13 C14 119.9(4) yes . .
C8 C13 C15 121.0(4) yes . .
C14 C13 C15 119.0(4) yes . .
C13 C14 C15 119.3(4) yes . 2_656
C13 C14 C32 119.9(4) yes . .
C15 C14 C32 120.7(4) yes 2_656 .
C13 C15 C14 121.6(5) yes . 2_656
C19 C16 C45 120.1(5) yes . .
C19 C16 C52 121.7(5) yes . .
C45 C16 C52 118.2(4) yes . .
C41 C17 C51 121.1(5) yes . .
C41 C17 C66 119.6(4) yes . .
C51 C17 C66 119.3(5) yes . .
C4 C18 C8 176.1(6) yes . .
C10 C19 C16 121.1(5) yes . .
C27 C20 C37 120.2(5) yes . .
C27 C20 C65 121.2(5) yes . .
C37 C20 C65 118.5(4) yes . .
C34 C21 C37 177.0(7) yes . .
N2 C22 C27 115.7(4) yes . .
N2 C22 C68 124.9(5) yes . .
C27 C22 C68 119.4(5) yes . .
C35 C23 C60 121.8(5) yes . .
C35 C23 C69 120.3(4) yes . .
C60 C23 C69 117.9(5) yes . .
C32 C24 C40 178.7(6) yes . .
C31 C25 C39 122.3(6) yes 2_566 .
C20 C27 C22 120.7(5) yes . .
C39 C28 C48 178.2(5) yes . .
C30 C29 C34 178.2(7) yes . .
C29 C30 C31 178.5(6) yes . .
C25 C31 C30 120.7(5) yes 2_566 .
C25 C31 C39 118.2(5) yes 2_566 .
C30 C31 C39 120.9(5) yes . .
C14 C32 C24 177.8(7) yes . .
C5 C33 C49 123.4(5) yes . .
C21 C34 C29 179.9(5) yes . .
C11 C35 C23 120.2(4) yes . .
C11 C35 C75 122.1(5) yes . .
C23 C35 C75 117.7(5) yes . .
C5 C36 C44 119.5(5) yes . .
C5 C36 C48 120.1(4) yes . .
C44 C36 C48 120.4(4) yes . .
C20 C37 C21 119.7(5) yes . .
C20 C37 C46 118.5(5) yes . .
C21 C37 C46 121.9(5) yes . .
C40 C38 C45 177.4(5) yes . .
C25 C39 C28 120.5(5) yes . .
C25 C39 C31 119.4(5) yes . .
C28 C39 C31 120.0(4) yes . .
C24 C40 C38 177.5(6) yes . .
C12 C41 C17 120.7(4) yes . .
C12 C41 C56 120.5(5) yes . .
C17 C41 C56 118.8(5) yes . .
C50 C42 C55 120.6(4) yes . .
C50 C42 C63 122.1(5) yes . .
C55 C42 C63 117.3(5) yes . .
C47 C43 C51 178.4(6) yes . .
C36 C44 C72 120.7(5) yes . .
C16 C45 C38 121.9(5) yes . .
C16 C45 C62 117.8(5) yes . .
C38 C45 C62 120.2(5) yes . .
C37 C46 C68 120.9(5) yes . .
C43 C47 C53 178.8(5) yes . .
C28 C48 C36 176.8(6) yes . .
C33 C49 C61 119.8(5) yes . .
C33 C49 C72 117.4(5) yes . .
C61 C49 C72 122.8(4) yes . .
C42 C50 C80 112.0(4) yes . .
C42 C50 C83 109.9(5) yes . .
C42 C50 C86 107.6(4) yes . .
C80 C50 C83 107.9(4) yes . .
C80 C50 C86 108.2(6) yes . .
C83 C50 C86 111.3(4) yes . .
C17 C51 C43 177.9(5) yes . .
C11 C52 C16 174.5(5) yes . .
C5 C53 C47 177.1(6) yes . .
C9 C54 C71 175.7(7) yes . .
C42 C55 C59 121.9(5) yes . .
C41 C56 C70 121.0(6) yes . .
C60 C57 C71 177.0(6) yes . .
C6 C58 C64 113.3(5) yes . .
C6 C58 C100 106.2(8) yes . .
C6 C58 C105 111.8(7) yes . .
C64 C58 C100 108.0(6) yes . .
C64 C58 C105 109.3(7) yes . .
C100 C58 C105 108.0(8) yes . .
C4 C59 C55 120.1(6) yes . .
C23 C60 C57 179.8(7) yes . .
C49 C61 C78 108.9(4) yes . .
C49 C61 C82 108.8(5) yes . .
C49 C61 C87 111.7(5) yes . .
C78 C61 C82 111.1(5) yes . .
C78 C61 C87 107.0(5) yes . .
C82 C61 C87 109.3(4) yes . .
C45 C62 C73 121.4(6) yes . .
C9 C63 C42 122.9(6) yes . .
C58 C64 C66 122.6(5) yes . .
C58 C64 C70 119.4(4) yes . .
C66 C64 C70 118.1(5) yes . .
C12 C65 C20 174.2(6) yes . .
C17 C66 C64 122.4(6) yes . .
C69 C67 C77 116.7(5) yes . .
C69 C67 C79 121.4(5) yes . .
C77 C67 C79 121.8(4) yes . .
C22 C68 C46 120.2(5) yes . .
C23 C69 C67 122.2(5) yes . .
C56 C70 C64 120.1(5) yes . .
C54 C71 C57 179.0(5) yes . .
C44 C72 C49 121.4(5) yes . .
C10 C73 C62 121.0(5) yes . .
N1 C74 C84 114.6(5) yes . .
C35 C75 C77 120.9(5) yes . .
N131 C76 C89 114.4(6) yes . .
C67 C77 C75 122.1(5) yes . .
C67 C79 C115 111.2(5) yes . .
C67 C79 C119 112.8(5) yes . .
C67 C79 C128 108.4(6) yes . .
C115 C79 C119 108.5(8) yes . .
C115 C79 C128 106.0(6) yes . .
C119 C79 C128 109.8(7) yes . .
N1 C81 C88 113.6(6) yes . .
N131 C85 C113 111.7(6) yes . .
C91 C90 C97 119.6(11) yes . .
C90 C91 C95 121.1(11) yes . .
C98 C92 C104 118.8(9) yes . .
C94 C93 C116 123.2(10) yes . .
C93 C94 C125 123.1(12) yes . .
C91 C95 C114 119.8(13) yes . .
C101 C96 C102 116.9(9) yes . .
C90 C97 C118 119.6(10) yes . .
C92 C98 C101 122.6(11) yes . .
C107 C99 C117 120.7(10) yes . .
C96 C101 C98 120.5(10) yes . .
C96 C102 C104 117.5(12) yes . .
C126 C103 C151 125(3) yes . .
C92 C104 C102 123.6(11) yes . .
C109 C106 C112 118.5(11) yes . .
C99 C107 C109 125.6(11) yes . .
C111 C108 C125 125.5(13) yes . .
C106 C109 C107 119.4(13) yes . .
C121 C110 C123 119.6(16) yes . .
C108 C111 C116 110.6(14) yes . .
C106 C112 C117 116.0(10) yes . .
C95 C114 C118 121.3(19) yes . .
C93 C116 C111 117.5(11) yes . .
C99 C117 C112 117.1(9) yes . .
C97 C118 C114 118.5(14) yes . .
C122 C120 C124 122.0(15) yes . .
C110 C121 C122 119.5(12) yes . .
C120 C122 C121 120.0(12) yes . .
C110 C123 C124 119.7(14) yes . .
C120 C124 C123 117.8(13) yes . .
C94 C125 C108 120.0(13) yes . .
C103 C126 C129 107(3) yes . .
C130 C127 C151 115(3) yes . .
C126 C129 C130 129(3) yes . .
C127 C130 C129 122(3) yes . .
C103 C151 C127 120(2) yes . .
C58 C6 H6A 109.460 no . .
C58 C6 H6B 109.466 no . .
C58 C6 H6C 109.475 no . .
H6A C6 H6B 109.471 no . .
H6A C6 H6C 109.476 no . .
H6B C6 H6C 109.480 no . .
C13 C15 H152 119(3) no . .
C14 C15 H152 119(3) no 2_656 .
C10 C19 H133 118(3) no . .
C16 C19 H133 121(3) no . .
C31 C25 H146 115(3) no 2_566 .
C39 C25 H146 122(3) no . .
C20 C27 H136 117(3) no . .
C22 C27 H136 122(3) no . .
C5 C33 H140 117(3) no . .
C49 C33 H140 120(3) no . .
C36 C44 H142 119(3) no . .
C72 C44 H142 120(2) no . .
C37 C46 H135 115(3) no . .
C68 C46 H135 124(3) no . .
C42 C55 H148 117(3) no . .
C59 C55 H148 121(3) no . .
C41 C56 H134 123(4) no . .
C70 C56 H134 116(4) no . .
C4 C59 H137 122(3) no . .
C55 C59 H137 117(2) no . .
C45 C62 H144 120(3) no . .
C73 C62 H144 118(3) no . .
C9 C63 H147 115(3) no . .
C42 C63 H147 122(3) no . .
C17 C66 H150 115.4(19) no . .
C64 C66 H150 122.2(19) no . .
C22 C68 H132 119(2) no . .
C46 C68 H132 121(2) no . .
C23 C69 H138 116(2) no . .
C67 C69 H138 122(2) no . .
C56 C70 H149 113(4) no . .
C64 C70 H149 126(4) no . .
C44 C72 H141 116(3) no . .
C49 C72 H141 122(3) no . .
C10 C73 H143 117(3) no . .
C62 C73 H143 122(3) no . .
N1 C74 H74A 108.623 no . .
N1 C74 H74B 108.610 no . .
C84 C74 H74A 108.629 no . .
C84 C74 H74B 108.622 no . .
H74A C74 H74B 107.567 no . .
C35 C75 H139 120(3) no . .
C77 C75 H139 119(3) no . .
N131 C76 H76A 108.674 no . .
N131 C76 H76B 108.672 no . .
C89 C76 H76A 108.672 no . .
C89 C76 H76B 108.661 no . .
H76A C76 H76B 107.604 no . .
C67 C77 H145 118(3) no . .
C75 C77 H145 120(3) no . .
C61 C78 H78A 109.465 no . .
C61 C78 H78B 109.467 no . .
C61 C78 H78C 109.468 no . .
H78A C78 H78B 109.475 no . .
H78A C78 H78C 109.476 no . .
H78B C78 H78C 109.476 no . .
C50 C80 H80A 109.466 no . .
C50 C80 H80B 109.470 no . .
C50 C80 H80C 109.467 no . .
H80A C80 H80B 109.475 no . .
H80A C80 H80C 109.480 no . .
H80B C80 H80C 109.468 no . .
N1 C81 H81A 108.849 no . .
N1 C81 H81B 108.851 no . .
C88 C81 H81A 108.846 no . .
C88 C81 H81B 108.856 no . .
H81A C81 H81B 107.711 no . .
C61 C82 H82A 109.469 no . .
C61 C82 H82B 109.477 no . .
C61 C82 H82C 109.474 no . .
H82A C82 H82B 109.477 no . .
H82A C82 H82C 109.466 no . .
H82B C82 H82C 109.464 no . .
C50 C83 H83A 109.461 no . .
C50 C83 H83B 109.468 no . .
C50 C83 H83C 109.470 no . .
H83A C83 H83B 109.486 no . .
H83A C83 H83C 109.477 no . .
H83B C83 H83C 109.465 no . .
C74 C84 H84A 109.487 no . .
C74 C84 H84B 109.468 no . .
C74 C84 H84C 109.466 no . .
H84A C84 H84B 109.468 no . .
H84A C84 H84C 109.476 no . .
H84B C84 H84C 109.462 no . .
N131 C85 H85A 109.266 no . .
N131 C85 H85B 109.266 no . .
C113 C85 H85A 109.285 no . .
C113 C85 H85B 109.278 no . .
H85A C85 H85B 107.944 no . .
C50 C86 H86A 109.472 no . .
C50 C86 H86B 109.483 no . .
C50 C86 H86C 109.472 no . .
H86A C86 H86B 109.471 no . .
H86A C86 H86C 109.460 no . .
H86B C86 H86C 109.470 no . .
C61 C87 H87A 109.469 no . .
C61 C87 H87B 109.471 no . .
C61 C87 H87C 109.465 no . .
H87A C87 H87B 109.473 no . .
H87A C87 H87C 109.474 no . .
H87B C87 H87C 109.475 no . .
C81 C88 H88A 109.471 no . .
C81 C88 H88B 109.480 no . .
C81 C88 H88C 109.474 no . .
H88A C88 H88B 109.476 no . .
H88A C88 H88C 109.464 no . .
H88B C88 H88C 109.462 no . .
C76 C89 H89A 109.474 no . .
C76 C89 H89B 109.464 no . .
C76 C89 H89C 109.481 no . .
H89A C89 H89B 109.463 no . .
H89A C89 H89C 109.485 no . .
H89B C89 H89C 109.461 no . .
C91 C90 H90 120.208 no . .
C97 C90 H90 120.212 no . .
C90 C91 H91 119.477 no . .
C95 C91 H91 119.471 no . .
C98 C92 H92 120.570 no . .
C104 C92 H92 120.581 no . .
C94 C93 H93 118.406 no . .
C116 C93 H93 118.414 no . .
C93 C94 H94 118.466 no . .
C125 C94 H94 118.471 no . .
C91 C95 H95 120.089 no . .
C114 C95 H95 120.118 no . .
C101 C96 H96 121.532 no . .
C102 C96 H96 121.548 no . .
C90 C97 H97 120.169 no . .
C118 C97 H97 120.189 no . .
C92 C98 H98 118.713 no . .
C101 C98 H98 118.707 no . .
C107 C99 H99 119.622 no . .
C117 C99 H99 119.633 no . .
C58 C100 H10A 109.476 no . .
C58 C100 H10B 109.460 no . .
C58 C100 H10C 109.466 no . .
H10A C100 H10B 109.483 no . .
H10A C100 H10C 109.472 no . .
H10B C100 H10C 109.471 no . .
C96 C101 H101 119.770 no . .
C98 C101 H101 119.752 no . .
C96 C102 H102 121.264 no . .
C104 C102 H102 121.256 no . .
C126 C103 H103 117.475 no . .
C151 C103 H103 117.488 no . .
C92 C104 H104 118.184 no . .
C102 C104 H104 118.175 no . .
C58 C105 H10D 109.473 no . .
C58 C105 H10E 109.474 no . .
C58 C105 H10F 109.475 no . .
H10D C105 H10E 109.474 no . .
H10D C105 H10F 109.458 no . .
H10E C105 H10F 109.473 no . .
C109 C106 H106 120.767 no . .
C112 C106 H106 120.772 no . .
C99 C107 H107 117.215 no . .
C109 C107 H107 117.235 no . .
C111 C108 H108 117.256 no . .
C125 C108 H108 117.224 no . .
C106 C109 H109 120.294 no . .
C107 C109 H109 120.290 no . .
C121 C110 H110 120.201 no . .
C123 C110 H110 120.197 no . .
C108 C111 H111 124.703 no . .
C116 C111 H111 124.700 no . .
C106 C112 H112 122.016 no . .
C117 C112 H112 122.033 no . .
C85 C113 H11G 109.472 no . .
C85 C113 H11H 109.473 no . .
C85 C113 H11I 109.466 no . .
H11G C113 H11H 109.463 no . .
H11G C113 H11I 109.476 no . .
H11H C113 H11I 109.477 no . .
C95 C114 H114 119.322 no . .
C118 C114 H114 119.340 no . .
C79 C115 H11A 109.478 no . .
C79 C115 H11B 109.470 no . .
C79 C115 H11C 109.469 no . .
H11A C115 H11B 109.466 no . .
H11A C115 H11C 109.474 no . .
H11B C115 H11C 109.470 no . .
C93 C116 H116 121.237 no . .
C111 C116 H116 121.237 no . .
C99 C117 H117 121.454 no . .
C112 C117 H117 121.459 no . .
C97 C118 H118 120.744 no . .
C114 C118 H118 120.742 no . .
C79 C119 H11D 109.471 no . .
C79 C119 H11E 109.462 no . .
C79 C119 H11F 109.476 no . .
H11D C119 H11E 109.463 no . .
H11D C119 H11F 109.481 no . .
H11E C119 H11F 109.474 no . .
C122 C120 H120 119.011 no . .
C124 C120 H120 119.015 no . .
C110 C121 H121 120.221 no . .
C122 C121 H121 120.233 no . .
C120 C122 H122 119.978 no . .
C121 C122 H122 119.990 no . .
C110 C123 H123 120.166 no . .
C124 C123 H123 120.168 no . .
C120 C124 H124 121.117 no . .
C123 C124 H124 121.110 no . .
C94 C125 H125 119.972 no . .
C108 C125 H125 119.981 no . .
C103 C126 H126 126.569 no . .
C129 C126 H126 126.562 no . .
C130 C127 H127 122.348 no . .
C151 C127 H127 122.356 no . .
C79 C128 H12A 109.475 no . .
C79 C128 H12B 109.470 no . .
C79 C128 H12C 109.468 no . .
H12A C128 H12B 109.476 no . .
H12A C128 H12C 109.473 no . .
H12B C128 H12C 109.464 no . .
C126 C129 H129 115.388 no . .
C130 C129 H129 115.386 no . .
C127 C130 H130 118.764 no . .
C129 C130 H130 118.769 no . .
C103 C151 H151 120.079 no . .
C127 C151 H151 120.084 no . .

loop_
_geom_bond_atom_site_label_1
_geom_bond_atom_site_label_2
_geom_bond_distance
_geom_bond_publ_flag
_geom_bond_site_symmetry_2
N1 N3 1.322(6) yes .
N1 C74 1.463(7) yes .
N1 C81 1.456(7) yes .
N2 N3 1.286(6) yes .
N2 C22 1.414(6) yes .
N7 N26 1.290(7) yes .
N7 C10 1.439(6) yes .
N26 N131 1.325(6) yes .
N131 C76 1.451(8) yes .
N131 C85 1.464(8) yes .
C4 C9 1.401(7) yes .
C4 C18 1.444(7) yes .
C4 C59 1.393(6) yes .
C5 C33 1.398(7) yes .
C5 C36 1.420(7) yes .
C5 C53 1.437(6) yes .
C6 C58 1.469(13) yes .
C8 C13 1.415(7) yes .
C8 C18 1.215(7) yes .
C9 C54 1.438(6) yes .
C9 C63 1.404(8) yes .
C10 C19 1.399(8) yes .
C10 C73 1.392(8) yes .
C11 C35 1.439(8) yes .
C11 C52 1.195(8) yes .
C12 C41 1.424(7) yes .
C12 C65 1.205(8) yes .
C13 C14 1.438(6) yes .
C13 C15 1.397(7) yes .
C14 C15 1.392(7) yes 2_656
C14 C32 1.411(6) yes .
C16 C19 1.382(7) yes .
C16 C45 1.412(7) yes .
C16 C52 1.451(8) yes .
C17 C41 1.400(8) yes .
C17 C51 1.443(6) yes .
C17 C66 1.405(8) yes .
C20 C27 1.387(7) yes .
C20 C37 1.411(7) yes .
C20 C65 1.451(7) yes .
C21 C34 1.216(7) yes .
C21 C37 1.428(7) yes .
C22 C27 1.386(7) yes .
C22 C68 1.402(7) yes .
C23 C35 1.399(7) yes .
C23 C60 1.440(6) yes .
C23 C69 1.404(8) yes .
C24 C32 1.209(7) yes .
C24 C40 1.381(7) yes .
C25 C31 1.398(7) yes 2_566
C25 C39 1.389(7) yes .
C28 C39 1.420(7) yes .
C28 C48 1.203(8) yes .
C29 C30 1.218(7) yes .
C29 C34 1.379(7) yes .
C30 C31 1.406(7) yes .
C31 C39 1.412(8) yes .
C33 C49 1.377(6) yes .
C35 C75 1.390(7) yes .
C36 C44 1.382(6) yes .
C36 C48 1.438(7) yes .
C37 C46 1.403(8) yes .
C38 C40 1.195(7) yes .
C38 C45 1.430(7) yes .
C41 C56 1.395(7) yes .
C42 C50 1.543(7) yes .
C42 C55 1.383(8) yes .
C42 C63 1.375(7) yes .
C43 C47 1.405(7) yes .
C43 C51 1.190(7) yes .
C44 C72 1.387(8) yes .
C45 C62 1.410(8) yes .
C46 C68 1.380(7) yes .
C47 C53 1.193(7) yes .
C49 C61 1.545(8) yes .
C49 C72 1.394(7) yes .
C50 C80 1.524(8) yes .
C50 C83 1.519(8) yes .
C50 C86 1.545(9) yes .
C54 C71 1.191(7) yes .
C55 C59 1.396(8) yes .
C56 C70 1.413(8) yes .
C57 C60 1.210(7) yes .
C57 C71 1.380(7) yes .
C58 C64 1.538(8) yes .
C58 C100 1.512(11) yes .
C58 C105 1.472(10) yes .
C61 C78 1.540(9) yes .
C61 C82 1.512(8) yes .
C61 C87 1.531(7) yes .
C62 C73 1.360(7) yes .
C64 C66 1.382(7) yes .
C64 C70 1.407(9) yes .
C67 C69 1.387(7) yes .
C67 C77 1.387(8) yes .
C67 C79 1.523(8) yes .
C74 C84 1.473(8) yes .
C75 C77 1.399(8) yes .
C76 C89 1.501(8) yes .
C79 C115 1.504(12) yes .
C79 C119 1.472(12) yes .
C79 C128 1.493(12) yes .
C81 C88 1.503(9) yes .
C85 C113 1.504(13) yes .
C90 C91 1.330(14) yes .
C90 C97 1.341(17) yes .
C91 C95 1.30(2) yes .
C92 C98 1.322(13) yes .
C92 C104 1.291(17) yes .
C93 C94 1.301(15) yes .
C93 C116 1.325(18) yes .
C94 C125 1.308(17) yes .
C95 C114 1.30(3) yes .
C96 C101 1.356(19) yes .
C96 C102 1.425(17) yes .
C97 C118 1.32(3) yes .
C98 C101 1.339(14) yes .
C99 C107 1.243(14) yes .
C99 C117 1.318(12) yes .
C102 C104 1.360(17) yes .
C103 C126 1.41(4) yes .
C103 C151 1.36(4) yes .
C106 C109 1.329(17) yes .
C106 C112 1.362(18) yes .
C107 C109 1.25(2) yes .
C108 C111 1.45(3) yes .
C108 C125 1.25(3) yes .
C110 C121 1.40(2) yes .
C110 C123 1.23(3) yes .
C111 C116 1.52(2) yes .
C112 C117 1.455(19) yes .
C114 C118 1.36(3) yes .
C120 C122 1.275(19) yes .
C120 C124 1.312(19) yes .
C121 C122 1.35(3) yes .
C123 C124 1.45(3) yes .
C126 C129 1.30(5) yes .
C127 C130 1.36(4) yes .
C127 C151 1.27(5) yes .
C129 C130 1.24(5) yes .
C6 H6A 0.960 no .
C6 H6B 0.960 no .
C6 H6C 0.960 no .
C15 H152 0.89(5) no .
C19 H133 0.99(5) no .
C25 H146 0.81(4) no .
C27 H136 1.04(5) no .
C33 H140 0.98(6) no .
C44 H142 1.06(4) no .
C46 H135 1.02(4) no .
C55 H148 1.03(5) no .
C56 H134 0.96(7) no .
C59 H137 0.94(5) no .
C62 H144 1.01(6) no .
C63 H147 0.85(5) no .
C66 H150 1.07(5) no .
C68 H132 1.02(4) no .
C69 H138 0.97(4) no .
C70 H149 1.07(5) no .
C72 H141 1.02(4) no .
C73 H143 1.03(5) no .
C74 H74A 0.970 no .
C74 H74B 0.970 no .
C75 H139 1.03(5) no .
C76 H76A 0.970 no .
C76 H76B 0.970 no .
C77 H145 1.04(5) no .
C78 H78A 0.960 no .
C78 H78B 0.960 no .
C78 H78C 0.960 no .
C80 H80A 0.960 no .
C80 H80B 0.960 no .
C80 H80C 0.960 no .
C81 H81A 0.970 no .
C81 H81B 0.970 no .
C82 H82A 0.960 no .
C82 H82B 0.960 no .
C82 H82C 0.960 no .
C83 H83A 0.960 no .
C83 H83B 0.960 no .
C83 H83C 0.960 no .
C84 H84A 0.960 no .
C84 H84B 0.960 no .
C84 H84C 0.960 no .
C85 H85A 0.970 no .
C85 H85B 0.970 no .
C86 H86A 0.960 no .
C86 H86B 0.960 no .
C86 H86C 0.960 no .
C87 H87A 0.960 no .
C87 H87B 0.960 no .
C87 H87C 0.960 no .
C88 H88A 0.960 no .
C88 H88B 0.960 no .
C88 H88C 0.960 no .
C89 H89A 0.960 no .
C89 H89B 0.960 no .
C89 H89C 0.960 no .
C90 H90 0.930 no .
C91 H91 0.930 no .
C92 H92 0.930 no .
C93 H93 0.930 no .
C94 H94 0.930 no .
C95 H95 0.930 no .
C96 H96 0.930 no .
C97 H97 0.930 no .
C98 H98 0.930 no .
C99 H99 0.930 no .
C100 H10A 0.960 no .
C100 H10B 0.960 no .
C100 H10C 0.960 no .
C101 H101 0.930 no .
C102 H102 0.930 no .
C103 H103 0.930 no .
C104 H104 0.930 no .
C105 H10D 0.960 no .
C105 H10E 0.960 no .
C105 H10F 0.960 no .
C106 H106 0.930 no .
C107 H107 0.930 no .
C108 H108 0.930 no .
C109 H109 0.930 no .
C110 H110 0.930 no .
C111 H111 0.930 no .
C112 H112 0.930 no .
C113 H11G 0.960 no .
C113 H11H 0.960 no .
C113 H11I 0.960 no .
C114 H114 0.930 no .
C115 H11A 0.960 no .
C115 H11B 0.960 no .
C115 H11C 0.960 no .
C116 H116 0.930 no .
C117 H117 0.930 no .
C118 H118 0.930 no .
C119 H11D 0.960 no .
C119 H11E 0.960 no .
C119 H11F 0.960 no .
C120 H120 0.930 no .
C121 H121 0.930 no .
C122 H122 0.930 no .
C123 H123 0.930 no .
C124 H124 0.930 no .
C125 H125 0.930 no .
C126 H126 0.930 no .
C127 H127 0.930 no .
C128 H12A 0.960 no .
C128 H12B 0.960 no .
C128 H12C 0.960 no .
C129 H129 0.930 no .
C130 H130 0.930 no .
C151 H151 0.930 no .

loop_
_geom_contact_atom_site_label_1
_geom_contact_atom_site_label_2
_geom_contact_distance
_geom_contact_publ_flag
_geom_contact_site_symmetry_2
N1 C22 3.447(6) no .
N2 C74 3.525(7) no .
N2 C81 2.629(7) no .
N2 C88 3.153(7) no .
N3 C27 3.498(7) no .
N3 C68 2.710(6) no .
N3 C84 2.690(8) no .
N3 C88 3.207(7) no .
N7 C76 2.682(7) no .
N7 C85 3.515(7) no .
N7 C89 3.272(8) no .
N26 C19 3.503(7) no .
N26 C73 2.692(7) no .
N26 C89 3.283(7) no .
N26 C113 3.317(11) no .
N131 C10 3.460(6) no .
C4 C42 2.827(7) no .
C4 C71 3.586(7) no .
C5 C28 3.558(7) no .
C5 C72 2.789(6) no .
C6 C66 2.885(12) no .
C8 C9 3.554(7) no .
C8 C32 2.849(7) no .
C8 C59 3.595(7) no .
C9 C55 2.772(7) no .
C10 C45 2.811(7) no .
C11 C38 3.521(7) no .
C11 C45 3.499(8) no .
C11 C60 2.881(8) no .
C12 C21 3.508(7) no .
C12 C27 3.595(7) no .
C12 C37 3.525(7) no .
C12 C51 2.874(8) no .
C13 C13 2.830(6) no 2_656
C13 C24 3.564(7) no .
C14 C14 2.826(6) no 2_656
C14 C18 3.551(7) no .
C15 C15 2.799(7) no 2_656
C15 C18 3.575(7) no .
C15 C24 3.535(7) no 2_656
C16 C40 3.594(7) no .
C16 C73 2.779(8) no .
C17 C65 3.551(8) no .
C17 C70 2.797(7) no .
C18 C32 3.576(7) no .
C18 C54 2.865(7) no .
C19 C62 2.764(9) no .
C20 C34 3.545(7) no .
C20 C68 2.784(7) no .
C21 C65 2.810(7) no .
C22 C37 2.806(7) no .
C23 C52 3.522(8) no .
C23 C77 2.760(7) no .
C24 C71 3.568(9) no .
C25 C25 2.756(9) no 2_566
C25 C29 3.549(7) no 2_566
C25 C48 3.546(8) no .
C27 C46 2.778(7) no .
C28 C30 2.848(8) no .
C28 C44 3.557(7) no .
C29 C39 3.560(8) no .
C30 C48 3.591(8) no .
C31 C31 2.830(7) no 2_566
C31 C48 3.535(8) no .
C33 C44 2.749(7) no .
C33 C47 3.566(7) no .
C33 C78 3.038(9) no .
C33 C82 3.040(7) no .
C34 C46 3.600(8) no .
C34 C65 3.533(7) no .
C35 C57 3.590(7) no .
C35 C67 2.851(7) no .
C36 C47 3.567(7) no .
C36 C49 2.818(7) no .
C38 C52 2.854(7) no .
C39 C39 2.809(7) no 2_566
C40 C57 3.489(9) no .
C40 C62 3.531(7) no .
C41 C43 3.572(7) no .
C41 C64 2.838(7) no .
C43 C66 3.530(7) no .
C48 C53 2.879(7) no .
C52 C60 3.583(8) no .
C52 C75 3.597(8) no .
C55 C83 3.044(8) no .
C55 C86 3.066(10) no .
C56 C65 3.551(7) no .
C56 C66 2.766(9) no .
C57 C69 3.532(7) no .
C59 C63 2.751(9) no .
C63 C71 3.518(7) no .
C63 C80 2.857(8) no .
C63 C86 3.521(9) no .
C66 C105 3.480(9) no .
C69 C75 2.755(8) no .
C69 C115 2.924(11) no .
C69 C128 3.172(9) no .
C70 C100 2.916(13) no .
C70 C105 3.093(11) no .
C72 C78 3.595(9) no .
C72 C82 3.593(8) no .
C72 C87 2.877(9) no .
C74 C88 3.413(7) no .
C76 C113 3.207(13) no .
C77 C119 2.871(12) no .
C77 C128 3.372(9) no .
C85 C89 3.444(9) no .
C89 C113 3.499(12) no .
C90 C114 2.63(3) no .
C91 C118 2.651(13) no .
C92 C96 2.739(12) no .
C93 C108 2.645(15) no .
C94 C111 2.75(3) no .
C95 C97 2.664(15) no .
C98 C102 2.683(18) no .
C99 C106 2.652(14) no .
C101 C104 2.666(15) no .
C103 C130 2.54(4) no .
C107 C112 2.626(16) no .
C109 C117 2.649(16) no .
C110 C120 2.68(3) no .
C116 C125 2.740(16) no .
C121 C124 2.649(17) no .
C122 C123 2.680(19) no .
C126 C127 2.81(5) no .
C129 C151 2.58(3) no .
N3 C22 3.530(8) no 2_575
N7 C10 3.489(8) no 2_665
N26 C19 3.587(8) no 2_665
N131 C16 3.597(8) no 2_665
C8 C56 3.505(9) no 1_645
C10 N7 3.489(8) no 2_665
C13 C56 3.457(8) no 1_645
C16 N131 3.597(8) no 2_665
C16 C44 3.481(7) no .
C16 C72 3.518(8) no .
C16 C76 3.483(8) no 2_665
C19 N26 3.587(8) no 2_665
C20 C59 3.493(9) no 1_465
C20 C74 3.452(9) no 2_575
C22 N3 3.530(8) no 2_575
C24 C95 3.572(12) no .
C28 C75 3.483(9) no .
C31 C77 3.584(8) no .
C34 C93 3.528(9) no 2_665
C40 C92 3.524(9) no .
C44 C16 3.481(7) no .
C44 C52 3.452(9) no .
C45 C76 3.463(9) no 2_665
C46 C81 3.538(10) no 2_575
C52 C44 3.452(9) no .
C56 C8 3.505(9) no 1_465
C56 C13 3.457(8) no 1_465
C59 C20 3.493(9) no 1_645
C65 C74 3.557(8) no 2_575
C71 C105 3.592(9) no 2_566
C72 C16 3.518(8) no .
C74 C20 3.452(9) no 2_575
C74 C65 3.557(8) no 2_575
C75 C28 3.483(9) no .
C76 C16 3.483(8) no 2_665
C76 C45 3.463(9) no 2_665
C77 C31 3.584(8) no .
C81 C46 3.538(10) no 2_575
C82 C89 3.531(9) no .
C87 C109 3.465(11) no .
C89 C82 3.531(9) no .
C92 C40 3.524(9) no .
C93 C34 3.528(9) no 2_665
C95 C24 3.572(12) no .
C105 C71 3.592(9) no 2_566
C109 C87 3.465(11) no .
C117 C127 3.54(3) no 2_655
C127 C117 3.54(3) no 2_655
N1 H84A 2.6726 no .
N1 H84B 2.6759 no .
N1 H84C 3.2809 no .
N1 H88A 2.6755 no .
N1 H88B 2.6822 no .
N1 H88C 3.2864 no .
N2 H81A 2.3993 no .
N2 H81B 3.5337 no .
N2 H88B 2.6971 no .
N2 H132 2.72(4) no .
N2 H136 2.59(5) no .
N3 H74A 3.0087 no .
N3 H74B 3.0000 no .
N3 H81A 2.6038 no .
N3 H81B 3.1910 no .
N3 H84A 2.6041 no .
N3 H84B 2.6201 no .
N3 H88A 3.5196 no .
N3 H88B 3.0063 no .
N3 H132 2.43(4) no .
N7 H76A 3.5682 no .
N7 H76B 2.4271 no .
N7 H89A 2.8416 no .
N7 H133 2.53(5) no .
N7 H143 2.71(4) no .
N26 H11H 3.1968 no .
N26 H76A 3.1840 no .
N26 H76B 2.5936 no .
N26 H85A 2.3623 no .
N26 H85B 3.0330 no .
N26 H89A 3.1021 no .
N26 H143 2.38(4) no .
N131 H11G 2.6471 no .
N131 H11H 2.6580 no .
N131 H11I 3.2752 no .
N131 H89A 2.6855 no .
N131 H89B 2.6907 no .
N131 H89C 3.2889 no .
C4 H147 3.15(5) no .
C4 H148 3.36(5) no .
C5 H142 3.38(4) no .
C6 H10A 2.5725 no .
C6 H10B 3.2232 no .
C6 H10C 2.5511 no .
C6 H10D 2.6242 no .
C6 H10E 3.2567 no .
C6 H10F 2.6306 no .
C6 H150 2.56(4) no .
C8 H152 2.60(5) no .
C9 H137 3.26(4) no .
C10 H144 3.29(6) no .
C11 H139 2.69(4) no .
C12 H134 2.67(6) no .
C12 H136 3.54(5) no .
C13 H152 3.24(5) no 2_656
C14 H152 3.24(5) no .
C16 H144 3.33(6) no .
C17 H134 3.29(7) no .
C18 H137 2.68(3) no .
C18 H152 3.54(5) no .
C19 H143 3.32(5) no .
C20 H135 3.31(4) no .
C21 H135 2.60(4) no .
C22 H135 3.36(4) no .
C23 H139 3.33(5) no .
C24 H152 3.48(5) no 2_656
C25 H146 3.57(4) no 2_566
C27 H132 3.32(4) no .
C28 H142 3.53(4) no .
C28 H146 2.60(4) no .
C29 H146 3.44(4) no 2_566
C30 H146 2.51(4) no 2_566
C31 H146 3.16(4) no .
C32 H152 2.58(5) no 2_656
C33 H78B 2.6592 no .
C33 H78C 3.4149 no .
C33 H82B 3.3048 no .
C33 H82C 2.7334 no .
C33 H141 3.30(4) no .
C34 H135 3.50(4) no .
C35 H138 3.27(4) no .
C35 H145 3.37(5) no .
C36 H140 3.29(6) no .
C36 H141 3.29(4) no .
C37 H132 3.34(4) no .
C37 H136 3.35(5) no .
C38 H144 2.66(6) no .
C39 H146 3.12(4) no 2_566
C40 H144 3.50(6) no .
C41 H149 3.36(5) no .
C41 H150 3.36(5) no .
C42 H80A 2.7242 no .
C42 H80B 2.7296 no .
C42 H80C 3.3646 no .
C42 H83A 3.3364 no .
C42 H83B 2.7087 no .
C42 H83C 2.6574 no .
C42 H86A 3.3262 no .
C42 H86B 2.7093 no .
C42 H86C 2.6166 no .
C42 H137 3.24(5) no .
C43 H150 3.41(4) no .
C45 H133 3.32(5) no .
C45 H143 3.35(5) no .
C47 H140 3.50(6) no .
C48 H142 2.64(4) no .
C48 H146 3.55(4) no .
C49 H78A 3.3351 no .
C49 H78B 2.6037 no .
C49 H78C 2.7717 no .
C49 H82A 3.3219 no .
C49 H82B 2.6669 no .
C49 H82C 2.6490 no .
C49 H87A 2.7216 no .
C49 H87B 3.3687 no .
C49 H87C 2.7377 no .
C49 H142 3.38(5) no .
C50 H147 2.71(4) no .
C50 H148 2.67(5) no .
C51 H150 2.59(4) no .
C52 H133 2.68(5) no .
C53 H140 2.62(6) no .
C54 H147 2.53(5) no .
C55 H83B 3.3174 no .
C55 H83C 2.7238 no .
C55 H86B 2.8232 no .
C55 H86C 3.2448 no .
C55 H147 3.14(5) no .
C57 H138 3.40(4) no .
C58 H149 2.84(6) no .
C58 H150 2.81(4) no .
C59 H147 3.60(5) no .
C60 H138 2.53(4) no .
C61 H140 2.68(5) no .
C61 H141 2.81(4) no .
C63 H80A 2.7239 no .
C63 H80B 2.7952 no .
C63 H83B 3.5791 no .
C63 H86C 3.3616 no .
C63 H148 3.28(5) no .
C64 H6A 3.3338 no .
C64 H6B 2.7047 no .
C64 H6C 2.6909 no .
C64 H10A 2.6412 no .
C64 H10B 2.6348 no .
C64 H10C 3.3062 no .
C64 H10D 3.2913 no .
C64 H10E 2.5851 no .
C64 H10F 2.6717 no .
C64 H134 3.28(8) no .
C65 H134 3.57(6) no .
C65 H136 2.63(5) no .
C66 H6B 2.7217 no .
C66 H6C 2.8604 no .
C66 H10A 3.5970 no .
C66 H10F 3.3778 no .
C66 H149 3.40(5) no .
C67 H11A 3.3221 no .
C67 H11B 2.7077 no .
C67 H11C 2.6541 no .
C67 H11D 3.3161 no .
C67 H11E 2.7040 no .
C67 H11F 2.6585 no .
C67 H12A 2.6329 no .
C67 H12B 3.2834 no .
C67 H12C 2.6050 no .
C67 H139 3.36(6) no .
C68 H136 3.37(5) no .
C69 H11B 3.1069 no .
C69 H11C 2.6169 no .
C69 H12A 3.4919 no .
C69 H12C 2.8890 no .
C69 H145 3.30(5) no .
C70 H10A 3.1087 no .
C70 H10B 2.5943 no .
C70 H10E 2.7528 no .
C70 H10F 3.4423 no .
C70 H150 3.39(5) no .
C71 H147 3.39(4) no .
C72 H78C 3.5650 no .
C72 H82B 3.5083 no .
C72 H87A 2.7615 no .
C72 H87C 2.7886 no .
C72 H140 3.26(5) no .
C73 H133 3.29(6) no .
C74 H81A 3.2368 no .
C74 H81B 2.5510 no .
C74 H88A 3.2301 no .
C76 H11G 2.9364 no .
C76 H11H 3.5325 no .
C76 H85A 3.3152 no .
C76 H85B 2.6875 no .
C77 H11E 2.6937 no .
C77 H11F 2.8682 no .
C77 H12A 3.1917 no .
C77 H138 3.26(4) no .
C78 H82A 2.6912 no .
C78 H82B 3.3445 no .
C78 H82C 2.7068 no .
C78 H87A 3.3096 no .
C78 H87B 2.6528 no .
C78 H87C 2.6222 no .
C78 H140 2.89(6) no .
C79 H138 2.74(3) no .
C79 H145 2.70(5) no .
C80 H83A 2.6428 no .
C80 H83B 2.6262 no .
C80 H83C 3.2981 no .
C80 H86A 2.6089 no .
C80 H86B 3.3160 no .
C80 H86C 2.7171 no .
C80 H147 2.53(5) no .
C81 H74A 2.6948 no .
C81 H74B 2.7485 no .
C82 H78A 2.6295 no .
C82 H78B 2.7880 no .
C82 H78C 3.3318 no .
C82 H87A 2.6735 no .
C82 H87B 2.6506 no .
C82 H87C 3.3108 no .
C82 H140 2.88(5) no .
C83 H80A 3.2972 no .
C83 H80B 2.6408 no .
C83 H80C 2.6306 no .
C83 H86A 2.7589 no .
C83 H86B 2.6776 no .
C83 H86C 3.3487 no .
C83 H148 2.79(5) no .
C85 H76A 2.5813 no .
C85 H76B 3.2489 no .
C85 H89B 3.2745 no .
C86 H80A 2.6473 no .
C86 H80B 3.3229 no .
C86 H80C 2.6659 no .
C86 H83A 2.6929 no .
C86 H83B 3.3551 no .
C86 H83C 2.7300 no .
C86 H148 2.95(6) no .
C87 H78A 2.7213 no .
C87 H78B 3.3013 no .
C87 H78C 2.5641 no .
C87 H82A 2.6498 no .
C87 H82B 2.6653 no .
C87 H82C 3.3145 no .
C87 H141 2.54(4) no .
C88 H74A 3.2140 no .
C89 H11G 2.9714 no .
C90 H95 3.1298 no .
C90 H114 3.5613 no .
C90 H118 3.1476 no .
C91 H97 3.1499 no .
C91 H114 3.0845 no .
C91 H118 3.5805 no .
C92 H101 3.1627 no .
C92 H102 3.1685 no .
C93 H108 3.5737 no .
C93 H111 3.2901 no .
C93 H125 3.1228 no .
C94 H108 3.0460 no .
C94 H116 3.1455 no .
C95 H90 3.1264 no .
C95 H97 3.5935 no .
C95 H118 3.1503 no .
C96 H98 3.1714 no .
C96 H104 3.2211 no .
C97 H91 3.1475 no .
C97 H95 3.5933 no .
C97 H114 3.1386 no .
C98 H96 3.1858 no .
C98 H104 3.0854 no .
C99 H106 3.5687 no .
C99 H109 3.0328 no .
C99 H112 3.2158 no .
C100 H6A 2.5552 no .
C100 H6B 3.2320 no .
C100 H6C 2.5455 no .
C100 H10D 2.5647 no .
C100 H10E 2.6103 no .
C100 H10F 3.2550 no .
C100 H149 2.80(7) no .
C101 H92 3.1703 no .
C101 H102 3.2209 no .
C101 H104 3.5961 no .
C102 H92 3.1740 no .
C102 H101 3.2221 no .
C103 H127 3.1400 no .
C103 H129 3.0366 no .
C103 H130 3.4630 no .
C104 H96 3.2314 no .
C104 H98 3.0839 no .
C104 H101 3.5952 no .
C105 H6A 2.6052 no .
C105 H6B 2.6481 no .
C105 H6C 3.2569 no .
C105 H10A 3.2474 no .
C105 H10B 2.5862 no .
C105 H10C 2.6082 no .
C105 H149 3.12(6) no .
C106 H99 3.5791 no .
C106 H107 3.0474 no .
C106 H117 3.2408 no .
C107 H106 3.0526 no .
C107 H112 3.5557 no .
C107 H117 3.0679 no .
C108 H93 3.5717 no .
C108 H94 3.0448 no .
C108 H116 3.3047 no .
C109 H99 3.0405 no .
C109 H112 3.1581 no .
C109 H117 3.5772 no .
C110 H122 3.2139 no .
C110 H124 3.1473 no .
C111 H93 3.2807 no .
C111 H125 3.2396 no .
C112 H99 3.2214 no .
C112 H107 3.5526 no .
C112 H109 3.1412 no .
C113 H76A 3.2260 no .
C113 H89B 2.9346 no .
C114 H90 3.5618 no .
C114 H91 3.0857 no .
C114 H97 3.1493 no .
C115 H11D 2.5408 no .
C115 H11E 3.2504 no .
C115 H11F 2.6420 no .
C115 H12A 3.2393 no .
C115 H12B 2.5532 no .
C115 H12C 2.5726 no .
C115 H138 2.67(4) no .
C116 H94 3.1316 no .
C116 H108 3.2930 no .
C117 H106 3.2421 no .
C117 H107 3.0528 no .
C117 H109 3.5627 no .
C118 H90 3.1417 no .
C118 H91 3.5809 no .
C118 H95 3.1550 no .
C119 H11A 2.5923 no .
C119 H11B 2.6042 no .
C119 H11C 3.2466 no .
C119 H12A 2.6264 no .
C119 H12B 2.6014 no .
C119 H12C 3.2541 no .
C119 H145 2.48(6) no .
C120 H121 3.1029 no .
C120 H123 3.2019 no .
C121 H120 3.1059 no .
C121 H123 3.1221 no .
C121 H124 3.5777 no .
C122 H110 3.2061 no .
C122 H124 3.0979 no .
C123 H120 3.2166 no .
C123 H121 3.0977 no .
C124 H110 3.1737 no .
C124 H121 3.5776 no .
C124 H122 3.0966 no .
C125 H93 3.1135 no .
C125 H111 3.2422 no .
C126 H130 3.1003 no .
C126 H151 3.2838 no .
C127 H103 3.0986 no .
C127 H129 3.0822 no .
C128 H11A 2.5563 no .
C128 H11B 3.2373 no .
C128 H11C 2.5755 no .
C128 H11D 2.6248 no .
C128 H11E 2.5923 no .
C128 H11F 3.2583 no .
C128 H138 3.22(3) no .
C128 H145 3.49(5) no .
C129 H103 3.0339 no .
C129 H127 3.1128 no .
C129 H151 3.5065 no .
C130 H103 3.4663 no .
C130 H126 3.1441 no .
C130 H151 3.0822 no .
C151 H126 3.3159 no .
C151 H129 3.4999 no .
C151 H130 3.0599 no .
H6A H10A 2.8506 no .
H6A H10B 3.4295 no .
H6A H10C 2.3473 no .
H6A H10D 2.4302 no .
H6A H10E 3.4797 no .
H6A H10F 2.8864 no .
H6A H150 3.4932 no .
H6B H10A 3.4538 no .
H6B H10C 3.4417 no .
H6B H10D 2.9414 no .
H6B H10E 3.5143 no .
H6B H10F 2.4835 no .
H6B H150 2.1645 no .
H6C H10A 2.3599 no .
H6C H10B 3.4323 no .
H6C H10C 2.8047 no .
H6C H10D 3.4845 no .
H6C H10F 3.5105 no .
H6C H150 2.4725 no .
H10A H10D 3.4522 no .
H10A H10E 3.4762 no .
H10A H149 3.1471 no .
H10B H10D 2.8174 no .
H10B H10E 2.4148 no .
H10B H10F 3.4807 no .
H10B H149 2.1571 no .
H10C H10D 2.3895 no .
H10C H10E 2.9169 no .
H10C H10F 3.4760 no .
H10E H149 2.5262 no .
H10F H150 3.5234 no .
H11A H11D 2.3479 no .
H11A H11E 3.4471 no .
H11A H11F 2.9365 no .
H11A H12A 3.4383 no .
H11A H12B 2.3408 no .
H11A H12C 2.8344 no .
H11A H138 3.5284 no .
H11B H11D 2.8053 no .
H11B H11E 3.5039 no .
H11B H11F 2.4690 no .
H11B H12B 3.4341 no .
H11B H12C 3.4582 no .
H11B H138 2.9370 no .
H11C H11D 3.4267 no .
H11C H11F 3.5090 no .
H11C H12A 3.4622 no .
H11C H12B 2.8343 no .
H11C H12C 2.3822 no .
H11C H138 2.0774 no .
H11D H12A 2.9344 no .
H11D H12B 2.4349 no .
H11D H12C 3.4881 no .
H11D H145 3.4091 no .
H11E H12A 2.4269 no .
H11E H12B 2.8487 no .
H11E H12C 3.4761 no .
H11E H145 2.0463 no .
H11F H12A 3.4915 no .
H11F H12B 3.4884 no .
H11F H145 2.4803 no .
H11G H76A 2.8399 no .
H11G H85A 2.8133 no .
H11G H85B 2.3397 no .
H11G H89A 3.5026 no .
H11G H89B 2.2685 no .
H11H H85A 2.3314 no .
H11H H85B 2.8132 no .
H11H H89B 3.0372 no .
H11I H85A 2.3284 no .
H11I H85B 2.3201 no .
H12A H145 3.1767 no .
H12C H138 2.7404 no .
H74A H81A 3.5798 no .
H74A H81B 2.6263 no .
H74A H84A 2.7836 no .
H74A H84B 2.2995 no .
H74A H84C 2.2843 no .
H74A H88A 2.7734 no .
H74B H81A 3.3619 no .
H74B H81B 2.4836 no .
H74B H84A 2.3024 no .
H74B H84B 2.7834 no .
H74B H84C 2.2817 no .
H76A H85A 3.4475 no .
H76A H85B 2.3860 no .
H76A H89A 2.8055 no .
H76A H89B 2.3253 no .
H76A H89C 2.3121 no .
H76B H85B 3.3471 no .
H76B H89A 2.3294 no .
H76B H89B 2.8056 no .
H76B H89C 2.3081 no .
H78A H82A 2.4493 no .
H78A H82B 3.5192 no .
H78A H82C 2.8720 no .
H78A H87A 3.5920 no .
H78A H87B 2.5534 no .
H78A H87C 2.9979 no .
H78A H140 3.5852 no .
H78B H82A 3.0866 no .
H78B H82C 2.6360 no .
H78B H87B 3.5589 no .
H78B H87C 3.4621 no .
H78B H140 2.2897 no .
H78C H82A 3.5150 no .
H78C H87A 3.4570 no .
H78C H87B 2.8124 no .
H78C H87C 2.3530 no .
H78C H140 3.4522 no .
H80A H83A 3.5173 no .
H80A H83B 3.5094 no .
H80A H86A 2.8343 no .
H80A H86B 3.5480 no .
H80A H86C 2.5262 no .
H80A H147 2.2575 no .
H80B H83A 2.9254 no .
H80B H83B 2.4433 no .
H80B H83C 3.5151 no .
H80B H86A 3.5052 no .
H80B H86C 3.5792 no .
H80B H147 2.3664 no .
H80C H83A 2.4502 no .
H80C H83B 2.8859 no .
H80C H83C 3.5152 no .
H80C H86A 2.4304 no .
H80C H86B 3.5112 no .
H80C H86C 3.0209 no .
H80C H147 3.4758 no .
H81A H88A 2.8080 no .
H81A H88B 2.3275 no .
H81A H88C 2.3173 no .
H81B H88A 2.3327 no .
H81B H88B 2.8080 no .
H81B H88C 2.3122 no .
H82A H87A 2.9391 no .
H82A H87B 2.4590 no .
H82A H87C 3.5211 no .
H82B H87A 2.5002 no .
H82B H87B 2.9280 no .
H82B H87C 3.5438 no .
H82B H140 3.3189 no .
H82C H87A 3.5515 no .
H82C H87B 3.5270 no .
H82C H140 2.3062 no .
H83A H86A 2.5757 no .
H83A H86B 2.9023 no .
H83A H86C 3.5836 no .
H83A H148 3.5734 no .
H83B H86B 3.5679 no .
H83B H148 3.2327 no .
H83C H86A 3.0789 no .
H83C H86B 2.5281 no .
H83C H86C 3.5717 no .
H83C H148 2.1903 no .
H84A H132 3.2532 no .
H84B H132 3.2989 no .
H85A H143 3.5390 no .
H86B H148 2.4357 no .
H86C H147 3.5152 no .
H86C H148 3.3483 no .
H87A H141 2.2171 no .
H87B H141 3.4821 no .
H87C H141 2.3847 no .
H90 H91 2.2562 no .
H90 H97 2.2762 no .
H91 H95 2.2243 no .
H92 H98 2.2419 no .
H92 H104 2.2042 no .
H93 H94 2.1867 no .
H93 H116 2.2507 no .
H94 H125 2.2156 no .
H95 H114 2.2206 no .
H96 H101 2.3047 no .
H96 H102 2.3939 no .
H97 H118 2.2638 no .
H98 H101 2.2471 no .
H99 H107 2.1295 no .
H99 H117 2.2634 no .
H102 H104 2.2818 no .
H103 H126 2.3960 no .
H103 H151 2.2591 no .
H106 H109 2.2910 no .
H106 H112 2.3372 no .
H107 H109 2.1611 no .
H108 H111 2.4061 no .
H108 H125 2.1429 no .
H110 H121 2.3414 no .
H110 H123 2.1669 no .
H111 H116 2.5275 no .
H112 H117 2.4337 no .
H114 H118 2.2883 no .
H120 H122 2.1942 no .
H120 H124 2.2475 no .
H121 H122 2.2817 no .
H123 H124 2.4070 no .
H126 H129 2.2639 no .
H127 H130 2.3066 no .
H127 H151 2.2411 no .
H129 H130 2.0962 no .
H132 H135 2.47(6) no .
H134 H149 2.27(8) no .
H137 H148 2.36(7) no .
H139 H145 2.43(7) no .
H141 H142 2.37(6) no .
H143 H144 2.38(7) no .
N1 H78C 3.5875 no 1_565
N1 H83B 3.5315 no 1_465
N2 H83B 2.9793 no 1_465
N2 H83C 3.5833 no 1_465
N3 H83B 2.9998 no 1_465
N3 H83C 3.5676 no 1_465
N7 H82B 2.7747 no .
N7 H87A 3.4685 no .
N26 H82B 3.0843 no .
N26 H87A 3.4121 no .
N26 H109 2.9851 no .
N26 H133 3.54(6) no 2_665
N131 H82B 3.4495 no .
C4 H120 3.4009 no 2_656
C4 H122 3.1619 no 2_656
C5 H80C 2.9913 no 1_455
C6 H11C 3.5610 no 2_566
C6 H11I 3.1818 no 2_565
C8 H10E 3.1119 no 2_566
C8 H134 2.80(8) no 1_645
C9 H98 3.3141 no .
C9 H122 3.3273 no 2_656
C10 H76B 3.4344 no 2_665
C10 H82B 3.2908 no .
C10 H87A 3.1035 no .
C10 H141 3.49(4) no .
C11 H85B 2.9385 no 2_665
C11 H95 3.4019 no .
C11 H142 3.37(5) no .
C12 H74B 3.1999 no 2_575
C12 H84C 3.5027 no 2_575
C12 H104 3.4762 no 1_465
C12 H118 3.2615 no 2_566
C13 H10E 2.9920 no 2_566
C13 H134 2.91(7) no 1_645
C13 H149 3.32(7) no 1_645
C13 H149 3.44(6) no 2_566
C14 H10E 3.2003 no 2_566
C14 H134 3.12(6) no 1_645
C14 H149 2.93(7) no 1_645
C15 H10E 3.5782 no 2_566
C15 H149 3.01(6) no 2_566
C16 H76A 3.2784 no 2_665
C16 H76B 3.0583 no 2_665
C16 H141 3.18(5) no .
C16 H142 3.21(4) no .
C17 H99 3.1976 no 2_565
C17 H107 3.2030 no 2_565
C17 H118 3.1025 no 2_566
C18 H92 3.3906 no .
C18 H120 3.3932 no 2_656
C18 H134 3.27(8) no 1_645
C19 H76B 3.3265 no 2_665
C19 H94 3.3549 no 2_665
C19 H125 3.5686 no 2_665
C19 H141 3.37(5) no .
C20 H74B 2.7645 no 2_575
C20 H84A 3.2630 no 2_575
C20 H137 3.03(5) no 1_465
C21 H74B 3.2069 no 2_575
C21 H81B 3.4154 no 2_575
C21 H93 3.2598 no 2_665
C21 H110 3.1551 no 1_565
C21 H116 3.4890 no 2_665
C21 H137 3.47(4) no 1_465
C22 H83B 3.2738 no 1_465
C22 H83C 3.2709 no 1_465
C23 H85B 3.4539 no 2_665
C23 H95 3.1284 no .
C24 H92 3.0329 no .
C24 H95 3.3419 no .
C24 H103 3.3796 no .
C24 H134 3.59(6) no 1_645
C25 H11E 3.2956 no 2_566
C25 H145 3.26(5) no 2_566
C27 H74B 3.4579 no 2_575
C27 H84A 3.0936 no 2_575
C28 H12A 3.4903 no 2_566
C28 H139 3.05(6) no .
C29 H93 3.1306 no 2_665
C29 H110 3.0191 no 1_565
C29 H116 3.5918 no 2_665
C29 H118 3.3019 no 2_566
C29 H139 3.33(4) no .
C30 H12A 3.4876 no 2_566
C30 H139 3.16(4) no .
C30 H145 3.11(6) no .
C31 H12A 3.1402 no 2_566
C31 H139 3.49(5) no .
C31 H145 2.98(6) no .
C32 H10E 3.5759 no 2_566
C32 H92 3.4661 no .
C32 H134 3.14(6) no 1_645
C32 H149 3.37(6) no 1_645
C33 H78A 3.3885 no 2_565
C33 H78B 3.4544 no 2_565
C33 H80C 2.9279 no 1_455
C33 H88A 3.4613 no 2_575
C34 H93 2.9252 no 2_665
C34 H110 2.8078 no 1_565
C34 H116 3.2911 no 2_665
C34 H118 3.4761 no 2_566
C35 H85B 3.4048 no 2_665
C35 H95 3.1712 no .
C36 H80C 3.0780 no 1_455
C37 H74B 2.9715 no 2_575
C37 H81A 3.5521 no 2_575
C37 H81B 3.3168 no 2_575
C37 H137 3.27(4) no 1_465
C37 H148 3.48(6) no 1_465
C38 H76A 3.2594 no 2_665
C38 H76B 3.5522 no 2_665
C38 H92 3.5768 no .
C38 H103 2.8750 no .
C38 H142 3.38(4) no .
C39 H11E 3.5373 no 2_566
C39 H12A 3.2059 no 2_566
C39 H139 3.40(5) no .
C39 H145 3.44(6) no .
C40 H92 3.1030 no .
C40 H95 3.3787 no .
C40 H103 2.8555 no .
C41 H99 3.1621 no 2_565
C41 H104 3.4648 no 1_465
C41 H118 3.0337 no 2_566
C42 H122 3.3360 no 2_656
C43 H12B 3.1906 no 2_566
C43 H12C 3.5158 no 2_566
C43 H74A 3.3212 no 2_575
C43 H74B 3.1252 no 2_575
C44 H80C 3.1297 no 1_455
C44 H86A 3.1134 no 1_455
C44 H91 3.5737 no .
C45 H76A 3.1610 no 2_665
C45 H76B 2.8912 no 2_665
C45 H103 3.4697 no .
C45 H141 3.08(5) no .
C45 H142 3.37(4) no .
C46 H81A 3.0271 no 2_575
C46 H81B 3.3697 no 2_575
C46 H130 3.2164 no 1_565
C46 H148 3.41(6) no 1_465
C47 H12B 3.2960 no 2_566
C47 H74A 3.2314 no 2_575
C47 H74B 3.4074 no 2_575
C47 H78A 3.5935 no 2_565
C48 H139 3.25(6) no .
C49 H80C 2.9769 no 1_455
C51 H12B 3.5454 no 2_566
C51 H12C 3.3726 no 2_566
C51 H74B 3.3788 no 2_575
C51 H107 3.4526 no 2_565
C51 H118 3.4181 no 2_566
C52 H76A 3.4481 no 2_665
C52 H85B 3.0138 no 2_665
C52 H142 3.02(5) no .
C53 H78A 3.4952 no 2_565
C54 H10D 3.3421 no 2_566
C54 H11A 3.4711 no 2_666
C54 H11B 3.5644 no 2_666
C54 H76A 3.4883 no 2_665
C54 H98 3.3451 no .
C55 H122 3.1959 no 2_656
C55 H123 3.2824 no 1_655
C56 H92 3.4212 no 1_465
C56 H99 2.9922 no 2_565
C56 H104 3.1761 no 1_465
C57 H10D 3.4177 no 2_566
C57 H10F 3.0396 no 2_566
C57 H11A 3.3985 no 2_666
C57 H11B 3.2547 no 2_666
C57 H76A 3.1264 no 2_665
C57 H85B 3.2546 no 2_665
C59 H120 3.2935 no 2_656
C59 H122 3.1132 no 2_656
C60 H10F 3.2396 no 2_566
C60 H85B 3.0777 no 2_665
C60 H95 3.3315 no .
C62 H76B 2.9767 no 2_665
C62 H87A 3.4932 no .
C62 H106 3.2506 no .
C62 H141 3.22(4) no .
C62 H151 3.5553 no .
C63 H11D 3.3414 no 2_666
C63 H89B 3.4911 no 2_665
C63 H89C 3.4097 no 2_665
C63 H122 3.3748 no 2_656
C64 H99 2.9173 no 2_565
C65 H74B 2.7658 no 2_575
C65 H84A 3.2422 no 2_575
C65 H84C 3.5773 no 2_575
C65 H137 3.05(5) no 1_465
C66 H11I 3.4382 no 2_565
C66 H12C 3.3163 no 2_566
C66 H99 3.0573 no 2_565
C66 H107 3.1248 no 2_565
C66 H114 3.5561 no 2_566
C67 H6A 3.4565 no 1_655
C68 H81A 3.2259 no 2_575
C68 H83C 3.0400 no 1_465
C68 H130 3.2932 no 1_565
C68 H148 3.57(5) no 1_465
C69 H6A 3.3950 no 1_655
C69 H114 3.5435 no .
C70 H99 2.8648 no 2_565
C71 H10D 3.1355 no 2_566
C71 H10F 3.3259 no 2_566
C71 H11A 3.1904 no 2_666
C71 H11B 3.1811 no 2_666
C71 H76A 3.0576 no 2_665
C72 H80C 3.0746 no 1_455
C72 H86A 3.4812 no 1_455
C73 H76B 3.2518 no 2_665
C73 H87A 2.9330 no .
C73 H106 3.2279 no .
C73 H109 3.1817 no .
C73 H125 3.4689 no .
C73 H141 3.42(4) no .
C74 H78A 3.2696 no 1_565
C74 H78C 3.4056 no 1_565
C75 H93 3.4182 no 2_665
C75 H116 3.3097 no 2_665
C76 H98 3.3753 no 2_665
C78 H74A 2.9510 no 1_545
C78 H78B 3.4103 no 2_565
C78 H80C 3.5299 no 1_455
C78 H82C 3.3356 no 2_565
C78 H88A 2.8721 no 1_545
C78 H140 2.91(5) no 2_565
C80 H78C 3.5823 no 1_655
C81 H94 3.3465 no 1_465
C81 H135 3.58(5) no 2_575
C82 H78B 3.3325 no 2_565
C82 H88A 3.5564 no 2_575
C82 H89A 2.7532 no .
C82 H89B 3.4857 no .
C83 H78C 3.2552 no 1_655
C84 H87B 3.4772 no 1_565
C84 H87C 3.5943 no 1_565
C84 H102 3.5100 no 2_665
C84 H127 3.5422 no 1_565
C85 H109 3.4840 no .
C86 H90 3.4555 no 1_655
C87 H84B 3.4679 no 1_545
C87 H106 3.5980 no .
C87 H109 2.9984 no .
C87 H151 3.3318 no .
C88 H78C 3.4220 no 1_565
C88 H82C 3.2889 no 2_575
C88 H83B 3.5019 no 1_465
C88 H89A 3.3146 no 2_575
C88 H94 3.2633 no 1_465
C88 H101 3.1853 no 1_465
C89 H80B 3.5925 no 2_665
C89 H82A 3.3821 no .
C89 H82B 3.0653 no .
C89 H82C 3.5926 no .
C89 H88B 3.4896 no 2_575
C89 H88C 3.5441 no 2_575
C89 H98 3.0783 no 2_665
C89 H101 3.4192 no 2_665
C89 H147 3.39(5) no 2_665
C90 H121 3.3759 no 2_556
C90 H124 3.5343 no .
C90 H146 3.30(4) no .
C90 H152 3.28(5) no 2_656
C91 H142 3.50(4) no .
C91 H146 3.18(4) no .
C91 H152 3.53(5) no 2_656
C92 H134 3.33(6) no 1_645
C92 H136 3.05(5) no 1_645
C92 H144 3.36(6) no .
C93 H81B 3.3443 no 1_645
C93 H135 3.14(4) no 2_665
C93 H139 2.85(5) no 2_665
C94 H81A 3.4271 no 1_645
C94 H81B 3.1507 no 1_645
C94 H88C 3.1405 no 1_645
C94 H133 2.85(5) no 2_665
C94 H135 3.60(4) no 2_665
C95 H146 3.17(4) no .
C96 H108 3.5193 no .
C96 H125 3.4907 no .
C96 H136 3.11(5) no 1_645
C96 H144 3.31(5) no .
C97 H121 3.5632 no 2_556
C97 H146 3.41(4) no .
C97 H152 3.14(5) no 2_656
C98 H89C 2.9545 no 2_665
C98 H136 2.80(5) no 1_645
C98 H144 3.28(6) no .
C99 H10A 3.4497 no 2_565
C99 H104 3.1897 no 2_655
C99 H111 3.5496 no .
C100 H111 3.4290 no 2_565
C100 H129 3.3654 no 1_465
C101 H88B 3.5864 no 1_645
C101 H89C 3.1990 no 2_665
C101 H125 3.4162 no .
C101 H136 2.84(5) no 1_645
C101 H144 3.25(5) no .
C102 H84A 3.1405 no 2_665
C102 H112 3.1887 no .
C102 H136 3.34(6) no 1_645
C102 H144 3.35(5) no .
C103 H117 2.9775 no 2_655
C104 H117 3.4441 no 2_655
C104 H134 3.48(6) no 1_645
C104 H136 3.30(5) no 1_645
C104 H144 3.35(5) no .
C105 H11B 3.5627 no 1_455
C106 H87A 3.5298 no .
C106 H108 2.9595 no .
C106 H143 3.06(6) no .
C106 H144 3.47(7) no .
C106 H151 3.3203 no .
C107 H11H 3.4799 no .
C107 H84C 3.4001 no 1_545
C107 H85A 3.5381 no .
C107 H87B 3.5019 no .
C107 H108 3.4505 no .
C108 H85A 3.3831 no .
C108 H96 3.1254 no .
C108 H143 3.48(4) no .
C109 H85A 3.4047 no .
C109 H87A 3.1769 no .
C109 H87B 2.9963 no .
C109 H108 2.9213 no .
C109 H143 2.97(6) no .
C110 H97 3.3049 no 2_556
C110 H116 3.4897 no 2_655
C111 H10A 3.3765 no 2_565
C111 H130 3.4433 no 2_655
C111 H135 3.20(5) no 2_665
C112 H102 3.3281 no .
C112 H102 3.4462 no 2_655
C112 H108 3.2182 no .
C112 H112 3.0523 no 2_655
C113 H6C 3.4235 no 2_565
C113 H11A 3.2524 no 1_554
C113 H107 3.3159 no .
C113 H150 3.34(5) no 2_565
C114 H146 3.30(4) no .
C114 H152 3.49(5) no 2_656
C115 H11G 3.4091 no 1_556
C115 H11I 3.5549 no 1_556
C116 H135 2.92(4) no 2_665
C116 H139 3.02(5) no 2_665
C117 H102 3.2977 no 2_655
C117 H104 3.0484 no 2_655
C118 H146 3.40(4) no .
C118 H152 3.27(5) no 2_656
C119 H121 3.1987 no 1_565
C121 H11E 3.5187 no 1_545
C121 H11F 3.0729 no 1_545
C121 H90 3.4704 no 2_556
C121 H97 3.5352 no 2_556
C122 H11F 3.2483 no 1_545
C123 H129 3.2857 no .
C123 H148 3.33(5) no 1_455
C124 H10C 3.5658 no 1_645
C124 H90 3.4398 no .
C124 H129 3.2014 no .
C125 H88C 3.4947 no 1_645
C125 H96 3.2294 no .
C125 H101 3.4969 no .
C125 H133 2.92(6) no 2_665
C125 H143 3.47(4) no .
C126 H86B 3.4104 no 1_455
C126 H117 3.2129 no 2_655
C126 H124 3.2498 no .
C127 H83A 3.2995 no 1_455
C127 H83C 3.4038 no 1_455
C127 H84B 3.5497 no 1_545
C127 H112 3.3736 no 2_655
C127 H117 2.9024 no 2_655
C128 H150 3.43(4) no 2_566
C129 H86B 3.3787 no 1_455
C129 H111 3.4410 no 2_655
C129 H117 3.0619 no 2_655
C129 H124 3.2270 no .
C130 H83C 3.1895 no 1_455
C130 H111 3.4492 no 2_655
C130 H117 3.0435 no 2_655
C130 H132 3.56(6) no 1_545
C151 H83A 3.4782 no 1_455
C151 H87C 3.2956 no .
C151 H106 3.2852 no .
C151 H117 2.9175 no 2_655
C151 H141 3.41(5) no .
H6A C67 3.4565 no 1_455
H6A C69 3.3950 no 1_455
H6A H11B 2.9099 no 1_455
H6A H138 3.6000 no 1_455
H6B H11C 2.6817 no 2_566
H6B H11I 2.9450 no 2_565
H6B H12C 3.4095 no 2_566
H6B H138 2.8361 no 2_566
H6C C113 3.4235 no 2_565
H6C H11I 2.5583 no 2_565
H6C H85A 3.4330 no 2_565
H10A C99 3.4497 no 2_565
H10A C111 3.3765 no 2_565
H10A H99 2.9665 no 2_565
H10A H111 2.5698 no 2_565
H10A H129 2.9594 no 1_465
H10B H124 3.5116 no 1_465
H10B H126 3.1826 no 1_465
H10B H129 3.0984 no 1_465
H10C C124 3.5658 no 1_465
H10C H111 3.5176 no 2_565
H10C H129 3.5137 no 1_465
H10D C54 3.3421 no 2_566
H10D C57 3.4177 no 2_566
H10D C71 3.1355 no 2_566
H10D H11B 2.8160 no 1_455
H10E C8 3.1119 no 2_566
H10E C13 2.9920 no 2_566
H10E C14 3.2003 no 2_566
H10E C15 3.5782 no 2_566
H10E C32 3.5759 no 2_566
H10F C57 3.0396 no 2_566
H10F C60 3.2396 no 2_566
H10F C71 3.3259 no 2_566
H10F H11B 3.5439 no 1_455
H10F H114 3.2818 no 2_566
H10F H138 3.1859 no 2_566
H11A C54 3.4711 no 2_666
H11A C57 3.3985 no 2_666
H11A C71 3.1904 no 2_666
H11A C113 3.2524 no 1_556
H11A H11G 2.5871 no 1_556
H11A H11I 3.0590 no 1_556
H11A H147 3.4734 no 2_666
H11B C54 3.5644 no 2_666
H11B C57 3.2547 no 2_666
H11B C71 3.1811 no 2_666
H11B C105 3.5627 no 1_655
H11B H6A 2.9099 no 1_655
H11B H10D 2.8160 no 1_655
H11B H10F 3.5439 no 1_655
H11C C6 3.5610 no 2_566
H11C H6B 2.6817 no 2_566
H11C H11G 3.4264 no 1_556
H11C H11I 3.1457 no 1_556
H11C H150 3.3238 no 2_566
H11D C63 3.3414 no 2_666
H11D H80A 2.8546 no 2_666
H11D H86C 3.4018 no 2_666
H11D H121 3.4728 no 1_565
H11D H122 3.4934 no 1_565
H11D H147 2.9609 no 2_666
H11E C25 3.2956 no 2_566
H11E C39 3.5373 no 2_566
H11E C121 3.5187 no 1_565
H11E H121 2.8541 no 1_565
H11E H146 3.2752 no 2_566
H11F C121 3.0729 no 1_565
H11F C122 3.2483 no 1_565
H11F H121 2.7985 no 1_565
H11F H122 3.0167 no 1_565
H11G C115 3.4091 no 1_554
H11G H11A 2.5871 no 1_554
H11G H11C 3.4264 no 1_554
H11G H12B 3.5367 no 1_554
H11H C107 3.4799 no .
H11H H82A 3.0662 no .
H11H H87B 3.5154 no .
H11H H107 2.7539 no .
H11H H109 3.0759 no .
H11H H150 3.3669 no 2_565
H11I C6 3.1818 no 2_565
H11I C66 3.4382 no 2_565
H11I C115 3.5549 no 1_554
H11I H6B 2.9450 no 2_565
H11I H6C 2.5583 no 2_565
H11I H11A 3.0590 no 1_554
H11I H11C 3.1457 no 1_554
H11I H107 3.1520 no .
H11I H150 2.5279 no 2_565
H12A C28 3.4903 no 2_566
H12A C30 3.4876 no 2_566
H12A C31 3.1402 no 2_566
H12A C39 3.2059 no 2_566
H12B C43 3.1906 no 2_566
H12B C47 3.2960 no 2_566
H12B C51 3.5454 no 2_566
H12B H11G 3.5367 no 1_556
H12B H150 3.4132 no 2_566
H12C C43 3.5158 no 2_566
H12C C51 3.3726 no 2_566
H12C C66 3.3163 no 2_566
H12C H6B 3.4095 no 2_566
H12C H114 3.0507 no .
H12C H150 2.6258 no 2_566
H74A C43 3.3212 no 2_575
H74A C47 3.2314 no 2_575
H74A C78 2.9510 no 1_565
H74A H78A 2.3323 no 1_565
H74A H78C 2.7294 no 1_565
H74A H87B 3.2101 no 1_565
H74B C12 3.1999 no 2_575
H74B C20 2.7645 no 2_575
H74B C21 3.2069 no 2_575
H74B C27 3.4579 no 2_575
H74B C37 2.9715 no 2_575
H74B C43 3.1252 no 2_575
H74B C47 3.4074 no 2_575
H74B C51 3.3788 no 2_575
H74B C65 2.7658 no 2_575
H76A C16 3.2784 no 2_665
H76A C38 3.2594 no 2_665
H76A C45 3.1610 no 2_665
H76A C52 3.4481 no 2_665
H76A C54 3.4883 no 2_665
H76A C57 3.1264 no 2_665
H76A C71 3.0576 no 2_665
H76A H98 3.1783 no 2_665
H76B C10 3.4344 no 2_665
H76B C16 3.0583 no 2_665
H76B C19 3.3265 no 2_665
H76B C38 3.5522 no 2_665
H76B C45 2.8912 no 2_665
H76B C62 2.9767 no 2_665
H76B C73 3.2518 no 2_665
H76B H98 3.2202 no 2_665
H76B H101 3.3524 no 2_665
H76B H144 3.5657 no 2_665
H78A C33 3.3885 no 2_565
H78A C47 3.5935 no 2_565
H78A C53 3.4952 no 2_565
H78A C74 3.2696 no 1_545
H78A H74A 2.3323 no 1_545
H78A H78B 3.4953 no 2_565
H78A H82C 3.5111 no 2_565
H78A H88A 2.7065 no 1_545
H78A H140 2.4612 no 2_565
H78B C33 3.4544 no 2_565
H78B C78 3.4103 no 2_565
H78B C82 3.3325 no 2_565
H78B H78A 3.4953 no 2_565
H78B H78B 2.6910 no 2_565
H78B H80B 3.4554 no 1_455
H78B H80C 3.3156 no 1_455
H78B H82A 3.5723 no 2_565
H78B H82C 2.4888 no 2_565
H78B H88A 2.7629 no 1_545
H78B H140 2.4970 no 2_565
H78C N1 3.5875 no 1_545
H78C C74 3.4056 no 1_545
H78C C80 3.5823 no 1_455
H78C C83 3.2552 no 1_455
H78C C88 3.4220 no 1_545
H78C H74A 2.7294 no 1_545
H78C H80B 3.3244 no 1_455
H78C H80C 3.0803 no 1_455
H78C H83A 2.7213 no 1_455
H78C H83B 2.9423 no 1_455
H78C H84B 3.2194 no 1_545
H78C H88A 2.6553 no 1_545
H78C H88B 3.4553 no 1_545
H78C H140 3.5626 no 2_565
H80A H11D 2.8546 no 2_666
H80B C89 3.5925 no 2_665
H80B H78B 3.4554 no 1_655
H80B H78C 3.3244 no 1_655
H80B H88B 3.3775 no 1_645
H80B H89B 3.1032 no 2_665
H80B H89C 3.4697 no 2_665
H80C C5 2.9913 no 1_655
H80C C33 2.9279 no 1_655
H80C C36 3.0780 no 1_655
H80C C44 3.1297 no 1_655
H80C C49 2.9769 no 1_655
H80C C72 3.0746 no 1_655
H80C C78 3.5299 no 1_655
H80C H78B 3.3156 no 1_655
H80C H78C 3.0803 no 1_655
H80C H140 3.4288 no 1_655
H81A C37 3.5521 no 2_575
H81A C46 3.0271 no 2_575
H81A C68 3.2259 no 2_575
H81A C94 3.4271 no 1_465
H81A H94 3.3646 no 1_465
H81A H96 3.4132 no 1_465
H81A H101 3.0455 no 1_465
H81A H132 3.4196 no 2_575
H81A H135 3.0031 no 2_575
H81B C21 3.4154 no 2_575
H81B C37 3.3168 no 2_575
H81B C46 3.3697 no 2_575
H81B C93 3.3443 no 1_465
H81B C94 3.1507 no 1_465
H81B H93 3.1849 no 1_465
H81B H94 2.8755 no 1_465
H81B H135 3.3043 no 2_575
H82A C89 3.3821 no .
H82A H11H 3.0662 no .
H82A H78B 3.5723 no 2_565
H82A H89A 2.8134 no .
H82A H89B 3.0892 no .
H82B N7 2.7747 no .
H82B N26 3.0843 no .
H82B N131 3.4495 no .
H82B C10 3.2908 no .
H82B C89 3.0653 no .
H82B H88C 3.3693 no 2_575
H82B H89A 2.2216 no .
H82B H89B 3.2386 no .
H82C C78 3.3356 no 2_565
H82C C88 3.2889 no 2_575
H82C C89 3.5926 no .
H82C H78A 3.5111 no 2_565
H82C H78B 2.4888 no 2_565
H82C H88A 2.6982 no 2_575
H82C H88B 3.5526 no 2_575
H82C H88C 3.1484 no 2_575
H82C H89A 2.7905 no .
H82C H89B 3.5800 no .
H82C H140 3.4728 no 2_565
H83A C127 3.2995 no 1_655
H83A C151 3.4782 no 1_655
H83A H78C 2.7213 no 1_655
H83A H84B 3.4743 no 1_645
H83A H87C 3.0350 no 1_655
H83A H127 3.4233 no 1_655
H83B N1 3.5315 no 1_645
H83B N2 2.9793 no 1_645
H83B N3 2.9998 no 1_645
H83B C22 3.2738 no 1_645
H83B C88 3.5019 no 1_645
H83B H78C 2.9423 no 1_655
H83B H88A 3.4773 no 1_645
H83B H88B 2.7900 no 1_645
H83B H132 3.5865 no 1_645
H83C N2 3.5833 no 1_645
H83C N3 3.5676 no 1_645
H83C C22 3.2709 no 1_645
H83C C68 3.0400 no 1_645
H83C C127 3.4038 no 1_655
H83C C130 3.1895 no 1_655
H83C H127 3.5574 no 1_655
H83C H130 3.0461 no 1_655
H83C H132 3.0001 no 1_645
H84A C20 3.2630 no 2_575
H84A C27 3.0936 no 2_575
H84A C65 3.2422 no 2_575
H84A C102 3.1405 no 2_665
H84A H102 3.0030 no 2_665
H84A H127 3.5945 no 1_565
H84A H136 2.9133 no 2_575
H84B C87 3.4679 no 1_565
H84B C127 3.5497 no 1_565
H84B H78C 3.2194 no 1_565
H84B H83A 3.4743 no 1_465
H84B H87B 3.1649 no 1_565
H84B H87C 2.8963 no 1_565
H84B H127 2.7802 no 1_565
H84C C12 3.5027 no 2_575
H84C C65 3.5773 no 2_575
H84C C107 3.4001 no 1_565
H84C H87B 3.0852 no 1_565
H84C H87C 3.5389 no 1_565
H84C H102 3.3813 no 2_665
H84C H107 3.3456 no 1_565
H85A C107 3.5381 no .
H85A C108 3.3831 no .
H85A C109 3.4047 no .
H85A H6C 3.4330 no 2_565
H85A H107 3.2803 no .
H85A H108 3.3192 no .
H85A H109 2.8671 no .
H85B C11 2.9385 no 2_665
H85B C23 3.4539 no 2_665
H85B C35 3.4048 no 2_665
H85B C52 3.0138 no 2_665
H85B C57 3.2546 no 2_665
H85B C60 3.0777 no 2_665
H86A C44 3.1134 no 1_655
H86A C72 3.4812 no 1_655
H86A H90 3.4924 no 1_655
H86A H91 3.0787 no 1_655
H86A H142 3.0932 no 1_655
H86B C126 3.4104 no 1_655
H86B C129 3.3787 no 1_655
H86B H90 3.2371 no 1_655
H86B H123 3.4374 no 1_655
H86B H124 3.0828 no 1_655
H86B H126 3.5779 no 1_655
H86C H11D 3.4018 no 2_666
H86C H90 3.0807 no 1_655
H86C H91 3.5515 no 1_655
H86C H121 3.2026 no 2_656
H86C H122 3.1693 no 2_656
H87A N7 3.4685 no .
H87A N26 3.4121 no .
H87A C10 3.1035 no .
H87A C62 3.4932 no .
H87A C73 2.9330 no .
H87A C106 3.5298 no .
H87A C109 3.1769 no .
H87A H106 3.1509 no .
H87A H109 2.5750 no .
H87A H143 2.9823 no .
H87A H151 3.1786 no .
H87B C84 3.4772 no 1_545
H87B C107 3.5019 no .
H87B C109 2.9963 no .
H87B H11H 3.5154 no .
H87B H74A 3.2101 no 1_545
H87B H84B 3.1649 no 1_545
H87B H84C 3.0852 no 1_545
H87B H107 3.3426 no .
H87B H109 2.6007 no .
H87C C84 3.5943 no 1_545
H87C C151 3.2956 no .
H87C H83A 3.0350 no 1_455
H87C H84B 2.8963 no 1_545
H87C H84C 3.5389 no 1_545
H87C H106 3.4659 no .
H87C H109 3.4552 no .
H87C H127 3.4468 no .
H87C H151 2.6435 no .
H88A C33 3.4613 no 2_575
H88A C78 2.8721 no 1_565
H88A C82 3.5564 no 2_575
H88A H78A 2.7065 no 1_565
H88A H78B 2.7629 no 1_565
H88A H78C 2.6553 no 1_565
H88A H82C 2.6982 no 2_575
H88A H83B 3.4773 no 1_465
H88A H89A 3.5078 no 2_575
H88A H140 2.8545 no 2_575
H88B C89 3.4896 no 2_575
H88B C101 3.5864 no 1_465
H88B H78C 3.4553 no 1_565
H88B H80B 3.3775 no 1_465
H88B H82C 3.5526 no 2_575
H88B H83B 2.7900 no 1_465
H88B H89A 3.0895 no 2_575
H88B H89C 3.0371 no 2_575
H88B H101 2.8332 no 1_465
H88C C89 3.5441 no 2_575
H88C C94 3.1405 no 1_465
H88C C125 3.4947 no 1_465
H88C H82B 3.3693 no 2_575
H88C H82C 3.1484 no 2_575
H88C H89A 2.8420 no 2_575
H88C H89C 3.3752 no 2_575
H88C H94 2.5252 no 1_465
H88C H101 2.8403 no 1_465
H88C H125 3.2191 no 1_465
H89A C82 2.7532 no .
H89A C88 3.3146 no 2_575
H89A H82A 2.8134 no .
H89A H82B 2.2216 no .
H89A H82C 2.7905 no .
H89A H88A 3.5078 no 2_575
H89A H88B 3.0895 no 2_575
H89A H88C 2.8420 no 2_575
H89A H101 3.4067 no 2_665
H89B C63 3.4911 no 2_665
H89B C82 3.4857 no .
H89B H80B 3.1032 no 2_665
H89B H82A 3.0892 no .
H89B H82B 3.2386 no .
H89B H82C 3.5800 no .
H89B H147 2.8198 no 2_665
H89C C63 3.4097 no 2_665
H89C C98 2.9545 no 2_665
H89C C101 3.1990 no 2_665
H89C H80B 3.4697 no 2_665
H89C H88B 3.0371 no 2_575
H89C H88C 3.3752 no 2_575
H89C H98 2.2146 no 2_665
H89C H101 2.7372 no 2_665
H89C H147 3.0649 no 2_665
H90 C86 3.4555 no 1_455
H90 C121 3.4704 no 2_556
H90 C124 3.4398 no .
H90 H86A 3.4924 no 1_455
H90 H86B 3.2371 no 1_455
H90 H86C 3.0807 no 1_455
H90 H120 3.3188 no .
H90 H121 2.9601 no 2_556
H90 H124 2.7612 no .
H90 H126 3.3824 no .
H91 C44 3.5737 no .
H91 H86A 3.0787 no 1_455
H91 H86C 3.5515 no 1_455
H91 H103 3.5468 no .
H91 H126 3.3322 no .
H91 H142 2.6917 no .
H91 H146 3.5994 no .
H92 C18 3.3906 no .
H92 C24 3.0329 no .
H92 C32 3.4661 no .
H92 C38 3.5768 no .
H92 C40 3.1030 no .
H92 C56 3.4212 no 1_645
H92 H134 2.6496 no 1_645
H92 H136 3.5240 no 1_645
H93 C21 3.2598 no 2_665
H93 C29 3.1306 no 2_665
H93 C34 2.9252 no 2_665
H93 C75 3.4182 no 2_665
H93 H81B 3.1849 no 1_645
H93 H135 3.4687 no 2_665
H93 H139 2.4644 no 2_665
H94 C19 3.3549 no 2_665
H94 C81 3.3465 no 1_645
H94 C88 3.2633 no 1_645
H94 H81A 3.3646 no 1_645
H94 H81B 2.8755 no 1_645
H94 H88C 2.5252 no 1_645
H94 H133 2.4729 no 2_665
H95 C11 3.4019 no .
H95 C23 3.1284 no .
H95 C24 3.3419 no .
H95 C35 3.1712 no .
H95 C40 3.3787 no .
H95 C60 3.3315 no .
H95 H142 3.5148 no .
H95 H146 3.5563 no .
H96 C108 3.1254 no .
H96 C125 3.2294 no .
H96 H81A 3.4132 no 1_645
H96 H108 2.8604 no .
H96 H112 3.4686 no .
H96 H125 3.0684 no .
H96 H132 3.3767 no 2_665
H97 C110 3.3049 no 2_556
H97 C121 3.5352 no 2_556
H97 H110 3.0167 no 2_556
H97 H120 3.0622 no .
H97 H121 3.3129 no 2_556
H97 H137 3.2045 no 2_656
H97 H152 3.4716 no 2_656
H98 C9 3.3141 no .
H98 C54 3.3451 no .
H98 C76 3.3753 no 2_665
H98 C89 3.0783 no 2_665
H98 H76A 3.1783 no 2_665
H98 H76B 3.2202 no 2_665
H98 H89C 2.2146 no 2_665
H98 H136 3.1763 no 1_645
H99 C17 3.1976 no 2_565
H99 C41 3.1621 no 2_565
H99 C56 2.9922 no 2_565
H99 C64 2.9173 no 2_565
H99 C66 3.0573 no 2_565
H99 C70 2.8648 no 2_565
H99 H10A 2.9665 no 2_565
H99 H104 2.9738 no 2_655
H99 H134 3.5587 no 2_565
H99 H149 3.4224 no 2_565
H101 C88 3.1853 no 1_645
H101 C89 3.4192 no 2_665
H101 C125 3.4969 no .
H101 H76B 3.3524 no 2_665
H101 H81A 3.0455 no 1_645
H101 H88B 2.8332 no 1_645
H101 H88C 2.8403 no 1_645
H101 H89A 3.4067 no 2_665
H101 H89C 2.7372 no 2_665
H101 H125 2.8885 no .
H101 H136 3.2385 no 1_645
H102 C84 3.5100 no 2_665
H102 C112 3.3281 no .
H102 C112 3.4462 no 2_655
H102 C117 3.2977 no 2_655
H102 H84A 3.0030 no 2_665
H102 H84C 3.3813 no 2_665
H102 H112 2.5195 no .
H102 H112 3.5915 no 2_655
H102 H117 3.3270 no 2_655
H102 H127 3.2858 no 2_655
H103 C24 3.3796 no .
H103 C38 2.8750 no .
H103 C40 2.8555 no .
H103 C45 3.4697 no .
H103 H91 3.5468 no .
H103 H117 3.4270 no 2_655
H103 H141 3.4285 no .
H103 H142 3.5970 no .
H103 H144 3.2047 no .
H104 C12 3.4762 no 1_645
H104 C41 3.4648 no 1_645
H104 C56 3.1761 no 1_645
H104 C99 3.1897 no 2_655
H104 C117 3.0484 no 2_655
H104 H99 2.9738 no 2_655
H104 H117 2.7571 no 2_655
H104 H134 2.9517 no 1_645
H106 C62 3.2506 no .
H106 C73 3.2279 no .
H106 C87 3.5980 no .
H106 C151 3.2852 no .
H106 H87A 3.1509 no .
H106 H87C 3.4659 no .
H106 H108 3.3400 no .
H106 H143 2.7345 no .
H106 H144 2.6617 no .
H106 H151 2.5438 no .
H107 C17 3.2030 no 2_565
H107 C51 3.4526 no 2_565
H107 C66 3.1248 no 2_565
H107 C113 3.3159 no .
H107 H11H 2.7539 no .
H107 H11I 3.1520 no .
H107 H84C 3.3456 no 1_545
H107 H85A 3.2803 no .
H107 H87B 3.3426 no .
H107 H150 3.1596 no 2_565
H108 C96 3.5193 no .
H108 C106 2.9595 no .
H108 C107 3.4505 no .
H108 C109 2.9213 no .
H108 C112 3.2182 no .
H108 H85A 3.3192 no .
H108 H96 2.8604 no .
H108 H106 3.3400 no .
H108 H109 3.0235 no .
H108 H112 3.5899 no .
H108 H143 2.8743 no .
H109 N26 2.9851 no .
H109 C73 3.1817 no .
H109 C85 3.4840 no .
H109 C87 2.9984 no .
H109 H11H 3.0759 no .
H109 H85A 2.8671 no .
H109 H87A 2.5750 no .
H109 H87B 2.6007 no .
H109 H87C 3.4552 no .
H109 H108 3.0235 no .
H109 H143 2.3901 no .
H110 C21 3.1551 no 1_545
H110 C29 3.0191 no 1_545
H110 C34 2.8078 no 1_545
H110 H97 3.0167 no 2_556
H110 H116 3.0288 no 2_655
H111 C99 3.5496 no .
H111 C100 3.4290 no 2_565
H111 C129 3.4410 no 2_655
H111 C130 3.4492 no 2_655
H111 H10A 2.5698 no 2_565
H111 H10C 3.5176 no 2_565
H111 H129 2.9097 no 2_655
H111 H130 3.0950 no 2_655
H111 H135 3.5767 no 2_665
H112 C102 3.1887 no .
H112 C112 3.0523 no 2_655
H112 C127 3.3736 no 2_655
H112 H96 3.4686 no .
H112 H102 2.5195 no .
H112 H102 3.5915 no 2_655
H112 H108 3.5899 no .
H112 H112 2.5446 no 2_655
H112 H127 3.0726 no 2_655
H114 C66 3.5561 no 2_566
H114 C69 3.5435 no .
H114 H10F 3.2818 no 2_566
H114 H12C 3.0507 no .
H114 H138 3.5515 no .
H116 C21 3.4890 no 2_665
H116 C29 3.5918 no 2_665
H116 C34 3.2911 no 2_665
H116 C75 3.3097 no 2_665
H116 C110 3.4897 no 2_655
H116 H110 3.0288 no 2_655
H116 H135 3.1635 no 2_665
H116 H139 2.7738 no 2_665
H117 C103 2.9775 no 2_655
H117 C104 3.4441 no 2_655
H117 C126 3.2129 no 2_655
H117 C127 2.9024 no 2_655
H117 C129 3.0619 no 2_655
H117 C130 3.0435 no 2_655
H117 C151 2.9175 no 2_655
H117 H102 3.3270 no 2_655
H117 H103 3.4270 no 2_655
H117 H104 2.7571 no 2_655
H117 H127 3.3134 no 2_655
H117 H129 3.5091 no 2_655
H117 H151 3.4127 no 2_655
H118 C12 3.2615 no 2_566
H118 C17 3.1025 no 2_566
H118 C29 3.3019 no 2_566
H118 C34 3.4761 no 2_566
H118 C41 3.0337 no 2_566
H118 C51 3.4181 no 2_566
H120 C4 3.4009 no 2_656
H120 C18 3.3932 no 2_656
H120 C59 3.2935 no 2_656
H120 H90 3.3188 no .
H120 H97 3.0622 no .
H120 H137 3.3312 no 2_656
H121 C90 3.3759 no 2_556
H121 C97 3.5632 no 2_556
H121 C119 3.1987 no 1_545
H121 H11D 3.4728 no 1_545
H121 H11E 2.8541 no 1_545
H121 H11F 2.7985 no 1_545
H121 H86C 3.2026 no 2_656
H121 H90 2.9601 no 2_556
H121 H97 3.3129 no 2_556
H121 H145 3.3803 no 1_545
H122 C4 3.1619 no 2_656
H122 C9 3.3273 no 2_656
H122 C42 3.3360 no 2_656
H122 C55 3.1959 no 2_656
H122 C59 3.1132 no 2_656
H122 C63 3.3748 no 2_656
H122 H11D 3.4934 no 1_545
H122 H11F 3.0167 no 1_545
H122 H86C 3.1693 no 2_656
H123 C55 3.2824 no 1_455
H123 H86B 3.4374 no 1_455
H123 H129 2.9952 no .
H123 H137 3.2871 no 1_455
H123 H148 2.5360 no 1_455
H124 C90 3.5343 no .
H124 C126 3.2498 no .
H124 C129 3.2270 no .
H124 H10B 3.5116 no 1_645
H124 H86B 3.0828 no 1_455
H124 H90 2.7612 no .
H124 H126 2.8307 no .
H124 H129 2.7464 no .
H125 C19 3.5686 no 2_665
H125 C73 3.4689 no .
H125 C96 3.4907 no .
H125 C101 3.4162 no .
H125 H88C 3.2191 no 1_645
H125 H96 3.0684 no .
H125 H101 2.8885 no .
H125 H133 2.6221 no 2_665
H125 H143 2.8892 no .
H126 H10B 3.1826 no 1_645
H126 H86B 3.5779 no 1_455
H126 H90 3.3824 no .
H126 H91 3.3322 no .
H126 H124 2.8307 no .
H126 H149 3.4550 no 1_645
H127 C84 3.5422 no 1_545
H127 H83A 3.4233 no 1_455
H127 H83C 3.5574 no 1_455
H127 H84A 3.5945 no 1_545
H127 H84B 2.7802 no 1_545
H127 H87C 3.4468 no .
H127 H102 3.2858 no 2_655
H127 H112 3.0726 no 2_655
H127 H117 3.3134 no 2_655
H127 H132 3.2870 no 1_545
H129 C100 3.3654 no 1_645
H129 C123 3.2857 no .
H129 C124 3.2014 no .
H129 H10A 2.9594 no 1_645
H129 H10B 3.0984 no 1_645
H129 H10C 3.5137 no 1_645
H129 H111 2.9097 no 2_655
H129 H117 3.5091 no 2_655
H129 H123 2.9952 no .
H129 H124 2.7464 no .
H130 C46 3.2164 no 1_545
H130 C68 3.2932 no 1_545
H130 C111 3.4433 no 2_655
H130 H83C 3.0461 no 1_455
H130 H111 3.0950 no 2_655
H130 H132 2.8611 no 1_545
H130 H135 2.8150 no 1_545
H132 C130 3.56(6) no 1_565
H132 H81A 3.4196 no 2_575
H132 H83B 3.5865 no 1_465
H132 H83C 3.0001 no 1_465
H132 H96 3.3767 no 2_665
H132 H127 3.2870 no 1_565
H132 H130 2.8611 no 1_565
H133 N26 3.54(6) no 2_665
H133 C94 2.85(5) no 2_665
H133 C125 2.92(6) no 2_665
H133 H94 2.4729 no 2_665
H133 H125 2.6221 no 2_665
H134 C8 2.80(8) no 1_465
H134 C13 2.91(7) no 1_465
H134 C14 3.12(6) no 1_465
H134 C18 3.27(8) no 1_465
H134 C24 3.59(6) no 1_465
H134 C32 3.14(6) no 1_465
H134 C92 3.33(6) no 1_465
H134 C104 3.48(6) no 1_465
H134 H92 2.6496 no 1_465
H134 H99 3.5587 no 2_565
H134 H104 2.9517 no 1_465
H135 C81 3.58(5) no 2_575
H135 C93 3.14(4) no 2_665
H135 C94 3.60(4) no 2_665
H135 C111 3.20(5) no 2_665
H135 C116 2.92(4) no 2_665
H135 H81A 3.0031 no 2_575
H135 H81B 3.3043 no 2_575
H135 H93 3.4687 no 2_665
H135 H111 3.5767 no 2_665
H135 H116 3.1635 no 2_665
H135 H130 2.8150 no 1_565
H136 C92 3.05(5) no 1_465
H136 C96 3.11(5) no 1_465
H136 C98 2.80(5) no 1_465
H136 C101 2.84(5) no 1_465
H136 C102 3.34(6) no 1_465
H136 C104 3.30(5) no 1_465
H136 H84A 2.9133 no 2_575
H136 H92 3.5240 no 1_465
H136 H98 3.1763 no 1_465
H136 H101 3.2385 no 1_465
H137 C20 3.03(5) no 1_645
H137 C21 3.47(4) no 1_645
H137 C37 3.27(4) no 1_645
H137 C65 3.05(5) no 1_645
H137 H97 3.2045 no 2_656
H137 H120 3.3312 no 2_656
H137 H123 3.2871 no 1_655
H138 H6A 3.6000 no 1_655
H138 H6B 2.8361 no 2_566
H138 H10F 3.1859 no 2_566
H138 H114 3.5515 no .
H139 C28 3.05(6) no .
H139 C29 3.33(4) no .
H139 C30 3.16(4) no .
H139 C31 3.49(5) no .
H139 C39 3.40(5) no .
H139 C48 3.25(6) no .
H139 C93 2.85(5) no 2_665
H139 C116 3.02(5) no 2_665
H139 H93 2.4644 no 2_665
H139 H116 2.7738 no 2_665
H140 C78 2.91(5) no 2_565
H140 H78A 2.4612 no 2_565
H140 H78B 2.4970 no 2_565
H140 H78C 3.5626 no 2_565
H140 H80C 3.4288 no 1_455
H140 H82C 3.4728 no 2_565
H140 H88A 2.8545 no 2_575
H141 C10 3.49(4) no .
H141 C16 3.18(5) no .
H141 C19 3.37(5) no .
H141 C45 3.08(5) no .
H141 C62 3.22(4) no .
H141 C73 3.42(4) no .
H141 C151 3.41(5) no .
H141 H103 3.4285 no .
H141 H144 3.60(6) no .
H141 H151 2.8348 no .
H142 C11 3.37(5) no .
H142 C16 3.21(4) no .
H142 C38 3.38(4) no .
H142 C45 3.37(4) no .
H142 C52 3.02(5) no .
H142 C91 3.50(4) no .
H142 H86A 3.0932 no 1_455
H142 H91 2.6917 no .
H142 H95 3.5148 no .
H142 H103 3.5970 no .
H143 C106 3.06(6) no .
H143 C108 3.48(4) no .
H143 C109 2.97(6) no .
H143 C125 3.47(4) no .
H143 H87A 2.9823 no .
H143 H106 2.7345 no .
H143 H108 2.8743 no .
H143 H109 2.3901 no .
H143 H125 2.8892 no .
H144 C92 3.36(6) no .
H144 C96 3.31(5) no .
H144 C98 3.28(6) no .
H144 C101 3.25(5) no .
H144 C102 3.35(5) no .
H144 C104 3.35(5) no .
H144 C106 3.47(7) no .
H144 H76B 3.5657 no 2_665
H144 H103 3.2047 no .
H144 H106 2.6617 no .
H144 H141 3.60(6) no .
H144 H151 3.0829 no .
H145 C25 3.26(5) no 2_566
H145 C30 3.11(6) no .
H145 C31 2.98(6) no .
H145 C39 3.44(6) no .
H145 H121 3.3803 no 1_565
H145 H146 3.44(6) no 2_566
H146 C90 3.30(4) no .
H146 C91 3.18(4) no .
H146 C95 3.17(4) no .
H146 C97 3.41(4) no .
H146 C114 3.30(4) no .
H146 C118 3.40(4) no .
H146 H11E 3.2752 no 2_566
H146 H91 3.5994 no .
H146 H95 3.5563 no .
H146 H145 3.44(6) no 2_566
H147 C89 3.39(5) no 2_665
H147 H11A 3.4734 no 2_666
H147 H11D 2.9609 no 2_666
H147 H89B 2.8198 no 2_665
H147 H89C 3.0649 no 2_665
H148 C37 3.48(6) no 1_645
H148 C46 3.41(6) no 1_645
H148 C68 3.57(5) no 1_645
H148 C123 3.33(5) no 1_655
H148 H123 2.5360 no 1_655
H149 C13 3.32(7) no 1_465
H149 C13 3.44(6) no 2_566
H149 C14 2.93(7) no 1_465
H149 C15 3.01(6) no 2_566
H149 C32 3.37(6) no 1_465
H149 H99 3.4224 no 2_565
H149 H126 3.4550 no 1_465
H149 H152 3.18(7) no 2_566
H150 C113 3.34(5) no 2_565
H150 C128 3.43(4) no 2_566
H150 H11C 3.3238 no 2_566
H150 H11H 3.3669 no 2_565
H150 H11I 2.5279 no 2_565
H150 H12B 3.4132 no 2_566
H150 H12C 2.6258 no 2_566
H150 H107 3.1596 no 2_565
H151 C62 3.5553 no .
H151 C87 3.3318 no .
H151 C106 3.3203 no .
H151 H87A 3.1786 no .
H151 H87C 2.6435 no .
H151 H106 2.5438 no .
H151 H117 3.4127 no 2_655
H151 H141 2.8348 no .
H151 H144 3.0829 no .
H152 C90 3.28(5) no 2_656
H152 C91 3.53(5) no 2_656
H152 C97 3.14(5) no 2_656
H152 C114 3.49(5) no 2_656
H152 C118 3.27(5) no 2_656
H152 H97 3.4716 no 2_656
H152 H149 3.18(7) no 2_566

loop_
_geom_torsion_atom_site_label_1
_geom_torsion_atom_site_label_2
_geom_torsion_atom_site_label_3
_geom_torsion_atom_site_label_4
_geom_torsion
_geom_torsion_publ_flag
_geom_torsion_site_symmetry_1
_geom_torsion_site_symmetry_3
_geom_torsion_site_symmetry_4
N3 N1 C74 C84 -0.8(7) no . . .
C74 N1 N3 N2 178.7(5) no . . .
N3 N1 C81 C88 79.2(7) no . . .
C81 N1 N3 N2 2.2(8) no . . .
C74 N1 C81 C88 -97.1(6) no . . .
C81 N1 C74 C84 175.8(5) no . . .
N3 N2 C22 C27 -177.9(5) no . . .
N3 N2 C22 C68 1.9(8) no . . .
C22 N2 N3 N1 177.9(4) no . . .
N26 N7 C10 C19 -175.6(4) no . . .
N26 N7 C10 C73 3.6(7) no . . .
C10 N7 N26 N131 -178.8(4) no . . .
N7 N26 N131 C76 2.9(7) no . . .
N7 N26 N131 C85 -179.6(4) no . . .
N26 N131 C76 C89 -85.4(7) no . . .
N26 N131 C85 C113 107.2(5) no . . .
C76 N131 C85 C113 -75.1(7) no . . .
C85 N131 C76 C89 97.2(6) no . . .
C18 C4 C9 C54 -2.1(8) no . . .
C18 C4 C9 C63 175.5(5) no . . .
C9 C4 C59 C55 2.4(8) no . . .
C59 C4 C9 C54 179.0(5) no . . .
C59 C4 C9 C63 -3.3(8) no . . .
C18 C4 C59 C55 -176.4(5) no . . .
C33 C5 C36 C44 1.0(8) no . . .
C33 C5 C36 C48 -177.0(5) no . . .
C36 C5 C33 C49 0.9(8) no . . .
C53 C5 C33 C49 -175.7(5) no . . .
C53 C5 C36 C44 177.7(5) no . . .
C53 C5 C36 C48 -0.4(8) no . . .
C4 C9 C63 C42 2.0(8) no . . .
C54 C9 C63 C42 179.6(5) no . . .
N7 C10 C19 C16 178.8(5) no . . .
N7 C10 C73 C62 -178.5(5) no . . .
C19 C10 C73 C62 0.6(8) no . . .
C73 C10 C19 C16 -0.5(8) no . . .
C8 C13 C14 C15 -178.4(5) no . . 2_656
C8 C13 C14 C32 4.5(8) no . . .
C8 C13 C15 C14 178.4(5) no . . 2_656
C14 C13 C15 C14 -0.7(8) no . . 2_656
C15 C13 C14 C15 0.7(8) no . . 2_656
C15 C13 C14 C32 -176.4(5) no . . .
C13 C14 C15 C13 -0.7(8) no . 2_656 2_656
C32 C14 C15 C13 176.4(5) no . 2_656 2_656
C19 C16 C45 C38 179.9(5) no . . .
C19 C16 C45 C62 1.8(8) no . . .
C45 C16 C19 C10 -0.8(8) no . . .
C52 C16 C19 C10 178.3(5) no . . .
C52 C16 C45 C38 0.8(8) no . . .
C52 C16 C45 C62 -177.3(4) no . . .
C51 C17 C41 C12 -0.9(8) no . . .
C51 C17 C41 C56 -179.8(5) no . . .
C41 C17 C66 C64 -1.1(8) no . . .
C66 C17 C41 C12 179.9(5) no . . .
C66 C17 C41 C56 1.0(8) no . . .
C51 C17 C66 C64 179.7(5) no . . .
C27 C20 C37 C21 -179.0(5) no . . .
C27 C20 C37 C46 1.4(8) no . . .
C37 C20 C27 C22 0.1(8) no . . .
C65 C20 C27 C22 -176.6(5) no . . .
C65 C20 C37 C21 -2.2(8) no . . .
C65 C20 C37 C46 178.2(5) no . . .
N2 C22 C27 C20 179.5(5) no . . .
N2 C22 C68 C46 179.2(5) no . . .
C27 C22 C68 C46 -1.0(9) no . . .
C68 C22 C27 C20 -0.3(9) no . . .
C60 C23 C35 C11 0.0(8) no . . .
C60 C23 C35 C75 178.5(5) no . . .
C35 C23 C69 C67 -0.0(8) no . . .
C69 C23 C35 C11 -177.8(5) no . . .
C69 C23 C35 C75 0.7(8) no . . .
C60 C23 C69 C67 -177.9(5) no . . .
C31 C25 C39 C28 -176.8(5) no 2_566 . .
C31 C25 C39 C31 0.0(8) no 2_566 . .
C39 C25 C31 C30 176.8(5) no . 2_566 2_566
C39 C25 C31 C39 -0.0(9) no . 2_566 2_566
C25 C31 C39 C25 -0.0(8) no 2_566 . .
C25 C31 C39 C28 176.9(5) no 2_566 . .
C30 C31 C39 C25 176.8(5) no . . .
C30 C31 C39 C28 -6.3(8) no . . .
C5 C33 C49 C61 175.3(5) no . . .
C5 C33 C49 C72 -2.2(8) no . . .
C11 C35 C75 C77 178.4(5) no . . .
C23 C35 C75 C77 -0.1(8) no . . .
C5 C36 C44 C72 -1.6(8) no . . .
C48 C36 C44 C72 176.4(5) no . . .
C20 C37 C46 C68 -2.8(9) no . . .
C21 C37 C46 C68 177.7(5) no . . .
C12 C41 C56 C70 -179.6(5) no . . .
C17 C41 C56 C70 -0.7(8) no . . .
C50 C42 C55 C59 175.9(5) no . . .
C55 C42 C50 C80 177.5(5) no . . .
C55 C42 C50 C83 57.5(6) no . . .
C55 C42 C50 C86 -63.8(6) no . . .
C50 C42 C63 C9 -176.8(5) no . . .
C63 C42 C50 C80 -5.4(7) no . . .
C63 C42 C50 C83 -125.3(5) no . . .
C63 C42 C50 C86 113.4(5) no . . .
C55 C42 C63 C9 0.4(8) no . . .
C63 C42 C55 C59 -1.4(8) no . . .
C36 C44 C72 C49 0.2(9) no . . .
C16 C45 C62 C73 -1.7(8) no . . .
C38 C45 C62 C73 -179.8(5) no . . .
C37 C46 C68 C22 2.6(9) no . . .
C33 C49 C61 C78 -59.5(6) no . . .
C33 C49 C61 C82 61.8(6) no . . .
C33 C49 C61 C87 -177.5(5) no . . .
C33 C49 C72 C44 1.6(8) no . . .
C61 C49 C72 C44 -175.8(5) no . . .
C72 C49 C61 C78 117.9(5) no . . .
C72 C49 C61 C82 -120.8(5) no . . .
C72 C49 C61 C87 -0.1(7) no . . .
C42 C55 C59 C4 -0.0(9) no . . .
C41 C56 C70 C64 0.3(8) no . . .
C6 C58 C64 C66 -14.4(8) no . . .
C6 C58 C64 C70 165.9(6) no . . .
C100 C58 C64 C66 -131.8(8) no . . .
C100 C58 C64 C70 48.5(9) no . . .
C105 C58 C64 C66 110.9(7) no . . .
C105 C58 C64 C70 -68.8(7) no . . .
C45 C62 C73 C10 0.5(9) no . . .
C58 C64 C66 C17 -178.9(5) no . . .
C58 C64 C70 C56 179.3(5) no . . .
C66 C64 C70 C56 -0.4(8) no . . .
C70 C64 C66 C17 0.7(8) no . . .
C69 C67 C77 C75 1.9(9) no . . .
C77 C67 C69 C23 -1.3(9) no . . .
C69 C67 C79 C115 38.6(7) no . . .
C69 C67 C79 C119 160.7(5) no . . .
C69 C67 C79 C128 -77.5(7) no . . .
C79 C67 C69 C23 175.8(5) no . . .
C77 C67 C79 C115 -144.4(5) no . . .
C77 C67 C79 C119 -22.4(8) no . . .
C77 C67 C79 C128 99.4(6) no . . .
C79 C67 C77 C75 -175.1(5) no . . .
C35 C75 C77 C67 -1.3(9) no . . .
C91 C90 C97 C118 0.1(12) no . . .
C97 C90 C91 C95 -0.5(13) no . . .
C90 C91 C95 C114 2.1(13) no . . .
C98 C92 C104 C102 2.6(13) no . . .
C104 C92 C98 C101 -1.6(12) no . . .
C94 C93 C116 C111 -3.0(14) no . . .
C116 C93 C94 C125 3.1(14) no . . .
C93 C94 C125 C108 -1.6(16) no . . .
C91 C95 C114 C118 -3.4(18) no . . .
C101 C96 C102 C104 -0.7(14) no . . .
C102 C96 C101 C98 1.6(13) no . . .
C90 C97 C118 C114 -1.4(17) no . . .
C92 C98 C101 C96 -0.5(12) no . . .
C107 C99 C117 C112 2.7(14) no . . .
C117 C99 C107 C109 5.0(17) no . . .
C96 C102 C104 C92 -1.4(15) no . . .
C126 C103 C151 C127 -6(3) no . . .
C151 C103 C126 C129 7(3) no . . .
C109 C106 C112 C117 -13(3) no . . .
C112 C106 C109 C107 20(2) no . . .
C99 C107 C109 C106 -17.0(17) no . . .
C111 C108 C125 C94 0.3(19) no . . .
C125 C108 C111 C116 -0.2(17) no . . .
C121 C110 C123 C124 10.7(19) no . . .
C123 C110 C121 C122 -10.2(17) no . . .
C108 C111 C116 C93 1.5(15) no . . .
C106 C112 C117 C99 1.5(17) no . . .
C95 C114 C118 C97 3(2) no . . .
C122 C120 C124 C123 8.9(17) no . . .
C124 C120 C122 C121 -8.7(18) no . . .
C110 C121 C122 C120 8.8(16) no . . .
C110 C123 C124 C120 -10.2(19) no . . .
C103 C126 C129 C130 -10(4) no . . .
C130 C127 C151 C103 7(3) no . . .
C151 C127 C130 C129 -10(3) no . . .
C126 C129 C130 C127 13(4) no . . .
